data_7710548
loop_
_publ_author_name
'Parsutkar, Mahesh M.'
'Moore, Curtis E.'
'RajanBabu, T. V.'

_publ_section_title
;
 Activator-free single-component Co(i)-catalysts for regio- and
 enantioselective heterodimerization and hydroacylation reactions of
 1,3-dienes. New reduction procedures for synthesis of [L]Co(i)-complexes
 and comparison to in situ generated catalysts
;
_journal_name_full 'Dalton Transactions'
_journal_paper_doi 10.1039/D2DT01484J
_journal_year 2022
_chemical_absolute_configuration ad
_chemical_formula_moiety 'C32 H54 Co P2, C32 H12 B F24'
_chemical_formula_sum 'C64 H66 B Co F24 P2'
_chemical_formula_weight 1422.84
_space_group_crystal_system monoclinic
_space_group_IT_number 5
_space_group_name_Hall 'C 2y'
_space_group_name_H-M_alt 'C 1 2 1'
_atom_sites_solution_hydrogens geom
_atom_sites_solution_primary dual
_atom_sites_solution_secondary difmap
_audit_block_doi 10.5517/ccdc.csd.cc25nxpg
_audit_creation_date 2020-07-13
_audit_creation_method
;
Olex2 1.3-alpha
(compiled 2020.06.28 svn.raecde09e for OlexSys, GUI svn.r6132)
;
_audit_update_record
;
2020-07-13 deposited with the CCDC.	2022-06-13 downloaded from the CCDC.
;
_cell_angle_alpha 90
_cell_angle_beta 93.252(3)
_cell_angle_gamma 90
_cell_formula_units_Z 8
_cell_length_a 19.2881(15)
_cell_length_b 17.6461(13)
_cell_length_c 38.074(3)
_cell_measurement_reflns_used 5019
_cell_measurement_temperature 100.0
_cell_measurement_theta_max 25.295
_cell_measurement_theta_min 3.052
_cell_volume 12938.0(17)
_computing_cell_refinement 'SAINT v8.40A (Bruker, 2019)'
_computing_data_collection 'APEX3 v2019.1-0 (Bruker, 2019)'
_computing_data_reduction 'SAINT v8.40A (Bruker, 2019)'
_computing_molecular_graphics 'Olex2 1.3-alpha (Dolomanov et al., 2009)'
_computing_publication_material 'Olex2 1.3-alpha (Dolomanov et al., 2009)'
_computing_structure_refinement 'SHELXL 2018/3 (Sheldrick, 2015)'
_computing_structure_solution 'ShelXT (Sheldrick, 2015)'
_diffrn_ambient_temperature 100.0
_diffrn_detector 'Bruker Photon II area detector'
_diffrn_detector_area_resol_mean 10.5
_diffrn_detector_type 'CMOS area detector'
_diffrn_measured_fraction_theta_full 0.992
_diffrn_measured_fraction_theta_max 0.987
_diffrn_measurement_device 'Kappa Four-Circle Diffractometer'
_diffrn_measurement_device_type 'Bruker D8 Venture'
_diffrn_measurement_method '\w and \f scans'
_diffrn_radiation_monochromator 'Curved-Graphite, Bruker TRIUMPH'
_diffrn_radiation_probe x-ray
_diffrn_radiation_type MoK\a
_diffrn_radiation_wavelength 0.71073
_diffrn_radiation_xray_symbol K-L~3~
_diffrn_reflns_av_R_equivalents 0.0763
_diffrn_reflns_av_unetI/netI 0.0537
_diffrn_reflns_Laue_measured_fraction_full 0.992
_diffrn_reflns_Laue_measured_fraction_max 0.987
_diffrn_reflns_limit_h_max 23
_diffrn_reflns_limit_h_min -23
_diffrn_reflns_limit_k_max 21
_diffrn_reflns_limit_k_min -21
_diffrn_reflns_limit_l_max 45
_diffrn_reflns_limit_l_min -45
_diffrn_reflns_number 114095
_diffrn_reflns_point_group_measured_fraction_full 0.963
_diffrn_reflns_point_group_measured_fraction_max 0.955
_diffrn_reflns_theta_full 25.000
_diffrn_reflns_theta_max 25.422
_diffrn_reflns_theta_min 3.051
_diffrn_source 'sealed tube'
_diffrn_source_current 30.0
_diffrn_source_power 1.5
_diffrn_source_type fine-focus
_diffrn_source_voltage 50.0
_diffrn_standards_number 0
_exptl_absorpt_coefficient_mu 0.424
_exptl_absorpt_correction_T_max 0.026491
_exptl_absorpt_correction_T_min 0.010092
_exptl_absorpt_correction_type multi-scan
_exptl_absorpt_process_details
;
 TWINABS-2012/1 (Bruker,2012) was used for absorption correction.

Final HKLF 4 output contains 114095 reflections, Rint = 0.0763
 (63862 with I > 3sig(I), Rint = 0.0637)
;
_exptl_crystal_colour 'Greenish Blue'
_exptl_crystal_colour_modifier greenish
_exptl_crystal_colour_primary blue
_exptl_crystal_density_diffrn 1.461
_exptl_crystal_description Block
_exptl_crystal_F_000 5824
_exptl_crystal_size_max 0.271
_exptl_crystal_size_mid 0.172
_exptl_crystal_size_min 0.143
_refine_diff_density_max 0.320
_refine_diff_density_min -0.873
_refine_diff_density_rms 0.055
_refine_ls_abs_structure_details
;
 Flack x determined using 8249 quotients [(I+)-(I-)]/[(I+)+(I-)]
 (Parsons, Flack and Wagner, Acta Cryst. B69 (2013) 249-259).
;
_refine_ls_abs_structure_Flack 0.007(8)
_refine_ls_extinction_method none
_refine_ls_goodness_of_fit_ref 1.016
_refine_ls_hydrogen_treatment constr
_refine_ls_matrix_type full
_refine_ls_number_parameters 1868
_refine_ls_number_reflns 23230
_refine_ls_number_restraints 253
_refine_ls_restrained_S_all 1.030
_refine_ls_R_factor_all 0.0573
_refine_ls_R_factor_gt 0.0492
_refine_ls_shift/su_max 0.001
_refine_ls_shift/su_mean 0.000
_refine_ls_structure_factor_coef Fsqd
_refine_ls_weighting_details 'w=1/[\s^2^(Fo^2^)+(0.0723P)^2^+6.5638P] where P=(Fo^2^+2Fc^2^)/3'
_refine_ls_weighting_scheme calc
_refine_ls_wR_factor_gt 0.1159
_refine_ls_wR_factor_ref 0.1200
_reflns_Friedel_coverage 0.870
_reflns_Friedel_fraction_full 0.931
_reflns_Friedel_fraction_max 0.921
_reflns_number_gt 20824
_reflns_number_total 23230
_reflns_threshold_expression 'I > 2\s(I)'
_cod_data_source_file d2dt01484j2.cif
_cod_data_source_block RBabu_MP-05-158
_cod_depositor_comments
;
The following automatic conversions were performed:

data item '_diffrn_radiation_probe' value 'X-ray' was changed to
'x-ray' in accordance with the
/home/data/users/saulius/crontab/automatic-downloads/rss-feeds/RSC/lib/dictionaries/cif_core.dic
dictionary named 'cif_core.dic' version 2.4.2 last updated on
2011-04-26.

data item '_exptl_crystal_colour_modifier' value 'Greenish' was
changed to 'greenish' in accordance with the
/home/data/users/saulius/crontab/automatic-downloads/rss-feeds/RSC/lib/dictionaries/cif_core.dic
dictionary named 'cif_core.dic' version 2.4.2 last updated on
2011-04-26.

data item '_exptl_crystal_colour_primary' value 'Blue' was changed to
'blue' in accordance with the
/home/data/users/saulius/crontab/automatic-downloads/rss-feeds/RSC/lib/dictionaries/cif_core.dic
dictionary named 'cif_core.dic' version 2.4.2 last updated on
2011-04-26.

Automatic conversion script
Id: cif_fix_values 7556 2019-12-06 15:28:31Z antanas 
;
_cod_original_cell_volume 12938.1(17)
_cod_database_code 7710548
_shelx_shelxl_version_number 2018/3
_shelx_space_group_comment
;
The symmetry employed for this shelxl refinement is uniquely defined
by the following loop, which should always be used as a source of
symmetry information in preference to the above space-group names.
They are only intended as comments.
;
_shelx_estimated_absorpt_t_max 0.942
_shelx_estimated_absorpt_t_min 0.894
_olex2_refinement_description
;
1. Twinned data refinement
 Scales: 0.5647(12)
 0.4353(12)
2. Fixed Uiso
 At 1.2 times of:
  All C(H) groups, All C(H,H) groups
 At 1.5 times of:
  All C(H,H,H) groups
3. Uiso/Uaniso restraints and constraints
Uanis(F17') = Uanis(F18C)
4. Rigid body (RIGU) restrains
 F22', F23', F24', F22C, F23C, F24C, C64'
 with sigma for 1-2 distances of 0.001 and sigma for 1-3 distances of 0.001
 F4', F5', F6', F4C, F5C, F6C, C40'
 with sigma for 1-2 distances of 0.001 and sigma for 1-3 distances of 0.001
 F10, F11, F12, F10B, F11B, F12B, C48
 with sigma for 1-2 distances of 0.001 and sigma for 1-3 distances of 0.001
 F16', F17', F18', F16C, F17C, F18C, C56'
 with sigma for 1-2 distances of 0.001 and sigma for 1-3 distances of 0.001
 F13, F14, F15, F13B, F14B, F15B, C55
 with sigma for 1-2 distances of 0.001 and sigma for 1-3 distances of 0.001
 F22, F23, F24, F22B, F23B, F24B, C64
 with sigma for 1-2 distances of 0.001 and sigma for 1-3 distances of 0.001
 F19, F20, F21, F19B, F20B, F21B, C63
 with sigma for 1-2 distances of 0.001 and sigma for 1-3 distances of 0.001
5. Others
 Sof(F22C)=Sof(F23C)=Sof(F24C)=1-FVAR(1)
 Sof(F22')=Sof(F23')=Sof(F24')=FVAR(1)
 Sof(F4C)=Sof(F5C)=Sof(F6C)=1-FVAR(2)
 Sof(F4')=Sof(F5')=Sof(F6')=FVAR(2)
 Sof(F10B)=Sof(F11B)=Sof(F12B)=1-FVAR(3)
 Sof(F10)=Sof(F11)=Sof(F12)=FVAR(3)
 Sof(F16C)=Sof(F17C)=Sof(F18C)=1-FVAR(4)
 Sof(F16')=Sof(F17')=Sof(F18')=FVAR(4)
 Sof(F13B)=Sof(F14B)=Sof(F15B)=1-FVAR(5)
 Sof(F13)=Sof(F14)=Sof(F15)=FVAR(5)
 Sof(F22B)=Sof(F23B)=Sof(F24B)=1-FVAR(6)
 Sof(F22)=Sof(F23)=Sof(F24)=FVAR(6)
 Sof(F19B)=Sof(F20B)=Sof(F21B)=1-FVAR(7)
 Sof(F19)=Sof(F20)=Sof(F21)=FVAR(7)
6.a Ternary CH refined with riding coordinates:
 C13(H13), C16(H16), C17(H17), C20(H20), C23(H23), C26(H26), C27(H27),
 C30(H30), C13'(H13'), C16'(H16'), C17'(H17'), C20'(H20'), C23'(H23'),
 C26'(H26'), C27'(H27'), C30'(H30')
6.b Secondary CH2 refined with riding coordinates:
 C1(H1A,H1B), C4(H4A,H4B), C14(H14A,H14B), C15(H15A,H15B), C24(H24A,H24B),
 C25(H25A,H25B), C1'(H1'A,H1'B), C4'(H4'A,H4'B), C14'(H14C,H14D), C15'(H15C,
 H15D), C24'(H24C,H24D), C25'(H25C,H25D)
6.c Aromatic/amide H refined with riding coordinates:
 C9(H9), C10(H10), C11(H11), C12(H12), C9'(H9'), C10'(H10'), C11'(H11'),
 C12'(H12'), C34(H34), C36(H36), C38(H38), C42(H42), C44(H44), C46(H46),
 C50(H50), C52(H52), C54(H54), C58(H58), C60(H60), C62(H62), C34'(H34'),
 C36'(H36'), C38'(H38'), C42'(H42'), C44'(H44'), C46'(H46'), C50'(H50'),
 C52'(H52'), C54'(H54'), C58'(H58'), C60'(H60'), C62'(H62')
6.d Idealised Me refined as rotating group:
 C5(H5A,H5B,H5C), C6(H6A,H6B,H6C), C18(H18A,H18B,H18C), C19(H19A,H19B,H19C),
 C21(H21A,H21B,H21C), C22(H22A,H22B,H22C), C28(H28A,H28B,H28C), C29(H29A,H29B,
 H29C), C31(H31A,H31B,H31C), C32(H32A,H32B,H32C), C5'(H5'A,H5'B,H5'C), C6'(H6'A,
 H6'B,H6'C), C18'(H18D,H18E,H18F), C19'(H19D,H19E,H19F), C21'(H21D,H21E,H21F),
 C22'(H22D,H22E,H22F), C28'(H28D,H28E,H28F), C29'(H29D,H29E,H29F), C31'(H31D,
 H31E,H31F), C32'(H32D,H32E,H32F)
;
_olex2_submission_special_instructions 'No special instructions were received'

loop_
_space_group_symop_operation_xyz
'x, y, z'
'-x, y, -z'
'x+1/2, y+1/2, z'
'-x+1/2, y+1/2, -z'

loop_
_atom_site_label
_atom_site_type_symbol
_atom_site_fract_x
_atom_site_fract_y
_atom_site_fract_z
_atom_site_U_iso_or_equiv
_atom_site_adp_type
_atom_site_occupancy
_atom_site_site_symmetry_order
_atom_site_calc_flag
_atom_site_refinement_flags_posn
_atom_site_refinement_flags_adp
_atom_site_refinement_flags_occupancy
_atom_site_disorder_assembly
_atom_site_disorder_group
Co1 Co 0.21373(6) 0.39612(6) 0.86984(3) 0.0312(3) Uani 1 1 d . . . . .
P1 P 0.16554(11) 0.50244(12) 0.85012(5) 0.0304(4) Uani 1 1 d . . . . .
P2 P 0.28501(11) 0.46239(12) 0.90493(5) 0.0298(5) Uani 1 1 d . . . . .
C1 C 0.1475(5) 0.3307(5) 0.8387(2) 0.037(2) Uani 1 1 d . . . . .
H1A H 0.097412 0.335440 0.842554 0.044 Uiso 1 1 calc R U . . .
H1B H 0.157705 0.326907 0.813517 0.044 Uiso 1 1 calc R U . . .
C2 C 0.1867(5) 0.2836(5) 0.8622(2) 0.0357(19) Uani 1 1 d . . . . .
C3 C 0.2596(5) 0.2931(5) 0.8642(3) 0.039(2) Uani 1 1 d . . . . .
C4 C 0.2863(5) 0.3482(5) 0.8407(2) 0.0357(19) Uani 1 1 d . . . . .
H4A H 0.273788 0.341327 0.815356 0.043 Uiso 1 1 calc R U . . .
H4B H 0.334908 0.364747 0.845765 0.043 Uiso 1 1 calc R U . . .
C5 C 0.1515(6) 0.2364(6) 0.8891(3) 0.048(2) Uani 1 1 d . . . . .
H5A H 0.174009 0.245260 0.912497 0.071 Uiso 1 1 calc R U . . .
H5B H 0.155073 0.182621 0.883106 0.071 Uiso 1 1 calc R U . . .
H5C H 0.102387 0.250770 0.889274 0.071 Uiso 1 1 calc R U . . .
C6 C 0.3095(5) 0.2499(6) 0.8888(2) 0.042(2) Uani 1 1 d . . . . .
H6A H 0.351574 0.280070 0.893659 0.063 Uiso 1 1 calc R U . . .
H6B H 0.321716 0.201809 0.877868 0.063 Uiso 1 1 calc R U . . .
H6C H 0.287443 0.239702 0.910909 0.063 Uiso 1 1 calc R U . . .
C7 C 0.2105(4) 0.5811(5) 0.8738(2) 0.0289(18) Uani 1 1 d . . . . .
C8 C 0.2573(4) 0.5617(5) 0.9009(2) 0.0292(16) Uani 1 1 d . . . . .
C9 C 0.2867(5) 0.6196(5) 0.9230(3) 0.039(2) Uani 1 1 d . . . . .
H9 H 0.317208 0.607000 0.942555 0.047 Uiso 1 1 calc R U . . .
C10 C 0.2706(5) 0.6943(5) 0.9157(2) 0.039(2) Uani 1 1 d . . . . .
H10 H 0.290236 0.733250 0.930335 0.047 Uiso 1 1 calc R U . . .
C11 C 0.2259(4) 0.7131(5) 0.8872(3) 0.037(2) Uani 1 1 d . . . . .
H11 H 0.216569 0.764841 0.881935 0.045 Uiso 1 1 calc R U . . .
C12 C 0.1950(5) 0.6571(5) 0.8665(2) 0.037(2) Uani 1 1 d . . . . .
H12 H 0.163264 0.670043 0.847466 0.045 Uiso 1 1 calc R U . . .
C13 C 0.1638(5) 0.5288(5) 0.8022(2) 0.039(2) Uani 1 1 d . . . . .
H13 H 0.164785 0.585382 0.801171 0.047 Uiso 1 1 calc R U . . .
C14 C 0.0907(5) 0.5048(6) 0.7891(2) 0.048(2) Uani 1 1 d . . . . .
H14A H 0.079288 0.525703 0.765363 0.058 Uiso 1 1 calc R U . . .
H14B H 0.087426 0.448839 0.787885 0.058 Uiso 1 1 calc R U . . .
C15 C 0.0409(5) 0.5358(6) 0.8153(3) 0.048(2) Uani 1 1 d . . . . .
H15A H -0.005947 0.514032 0.810396 0.057 Uiso 1 1 calc R U . . .
H15B H 0.037501 0.591568 0.812986 0.057 Uiso 1 1 calc R U . . .
C16 C 0.0677(5) 0.5150(5) 0.8526(2) 0.041(2) Uani 1 1 d . . . . .
H16 H 0.048437 0.463715 0.857621 0.049 Uiso 1 1 calc R U . . .
C17 C 0.2226(4) 0.5010(5) 0.7801(2) 0.0361(18) Uani 1 1 d . . . . .
H17 H 0.218701 0.444712 0.777690 0.043 Uiso 1 1 calc R U . . .
C18 C 0.2934(5) 0.5196(6) 0.7970(2) 0.048(2) Uani 1 1 d . . . . .
H18A H 0.297362 0.574525 0.800410 0.072 Uiso 1 1 calc R U . . .
H18B H 0.329382 0.502326 0.781716 0.072 Uiso 1 1 calc R U . . .
H18C H 0.299237 0.494062 0.819832 0.072 Uiso 1 1 calc R U . . .
C19 C 0.2158(6) 0.5359(6) 0.7436(2) 0.049(2) Uani 1 1 d . . . . .
H19A H 0.169997 0.523725 0.732508 0.074 Uiso 1 1 calc R U . . .
H19B H 0.251995 0.515383 0.729229 0.074 Uiso 1 1 calc R U . . .
H19C H 0.220929 0.591009 0.745404 0.074 Uiso 1 1 calc R U . . .
C20 C 0.0424(4) 0.5687(5) 0.8814(2) 0.0356(19) Uani 1 1 d . . . . .
H20 H 0.063226 0.619798 0.877914 0.043 Uiso 1 1 calc R U . . .
C21 C -0.0368(4) 0.5765(6) 0.8776(3) 0.050(2) Uani 1 1 d . . . . .
H21A H -0.050673 0.593886 0.853797 0.075 Uiso 1 1 calc R U . . .
H21B H -0.052148 0.613436 0.894791 0.075 Uiso 1 1 calc R U . . .
H21C H -0.058365 0.527298 0.881844 0.075 Uiso 1 1 calc R U . . .
C22 C 0.0635(5) 0.5422(6) 0.9190(2) 0.045(2) Uani 1 1 d . . . . .
H22A H 0.043488 0.492066 0.922973 0.068 Uiso 1 1 calc R U . . .
H22B H 0.046291 0.578330 0.935947 0.068 Uiso 1 1 calc R U . . .
H22C H 0.114245 0.539157 0.921907 0.068 Uiso 1 1 calc R U . . .
C23 C 0.3803(4) 0.4638(5) 0.9024(2) 0.0343(18) Uani 1 1 d . . . . .
H23 H 0.392965 0.412060 0.894083 0.041 Uiso 1 1 calc R U . . .
C24 C 0.4092(5) 0.4684(6) 0.9406(2) 0.042(2) Uani 1 1 d . . . . .
H24A H 0.457744 0.449874 0.942504 0.050 Uiso 1 1 calc R U . . .
H24B H 0.408777 0.521629 0.948859 0.050 Uiso 1 1 calc R U . . .
C25 C 0.3643(5) 0.4201(6) 0.9627(2) 0.041(2) Uani 1 1 d . . . . .
H25A H 0.374555 0.431245 0.987926 0.049 Uiso 1 1 calc R U . . .
H25B H 0.374077 0.365846 0.958631 0.049 Uiso 1 1 calc R U . . .
C26 C 0.2878(4) 0.4370(5) 0.9527(2) 0.0335(19) Uani 1 1 d . . . . .
H26 H 0.274943 0.483476 0.965890 0.040 Uiso 1 1 calc R U . . .
C27 C 0.4103(4) 0.5208(5) 0.8749(2) 0.0369(19) Uani 1 1 d . . . . .
H27 H 0.370324 0.541577 0.860081 0.044 Uiso 1 1 calc R U . . .
C28 C 0.4583(6) 0.4793(6) 0.8506(3) 0.053(3) Uani 1 1 d . . . . .
H28A H 0.501177 0.464727 0.863954 0.079 Uiso 1 1 calc R U . . .
H28B H 0.469505 0.512861 0.831225 0.079 Uiso 1 1 calc R U . . .
H28C H 0.434915 0.433814 0.841115 0.079 Uiso 1 1 calc R U . . .
C29 C 0.4500(6) 0.5879(6) 0.8920(3) 0.053(2) Uani 1 1 d . . . . .
H29A H 0.419356 0.615744 0.907111 0.079 Uiso 1 1 calc R U . . .
H29B H 0.465614 0.621673 0.873630 0.079 Uiso 1 1 calc R U . . .
H29C H 0.490342 0.569021 0.906196 0.079 Uiso 1 1 calc R U . . .
C30 C 0.2381(5) 0.3740(5) 0.9625(2) 0.040(2) Uani 1 1 d . . . . .
H30 H 0.253770 0.326474 0.951050 0.048 Uiso 1 1 calc R U . . .
C31 C 0.1638(5) 0.3882(6) 0.9490(3) 0.047(2) Uani 1 1 d . . . . .
H31A H 0.148381 0.437418 0.957554 0.071 Uiso 1 1 calc R U . . .
H31B H 0.133804 0.348138 0.957563 0.071 Uiso 1 1 calc R U . . .
H31C H 0.161211 0.388087 0.923255 0.071 Uiso 1 1 calc R U . . .
C32 C 0.2431(6) 0.3600(6) 1.0021(3) 0.051(2) Uani 1 1 d . . . . .
H32A H 0.229982 0.406232 1.014364 0.077 Uiso 1 1 calc R U . . .
H32B H 0.290910 0.346196 1.009571 0.077 Uiso 1 1 calc R U . . .
H32C H 0.211717 0.318726 1.007793 0.077 Uiso 1 1 calc R U . . .
Co1' Co 0.73400(6) 0.59733(6) 0.62906(3) 0.0345(3) Uani 1 1 d . . . . .
P1' P 0.68308(12) 0.49263(12) 0.64555(5) 0.0333(5) Uani 1 1 d . . . . .
P2' P 0.79995(12) 0.52969(13) 0.59648(6) 0.0335(5) Uani 1 1 d . . . . .
C1' C 0.6717(6) 0.6657(6) 0.6586(3) 0.048(2) Uani 1 1 d . . . . .
H1'A H 0.621076 0.663969 0.652546 0.058 Uiso 1 1 calc R U . . .
H1'B H 0.683595 0.668183 0.684200 0.058 Uiso 1 1 calc R U . . .
C2' C 0.7114(6) 0.7100(5) 0.6371(3) 0.046(2) Uani 1 1 d . . . . .
C3' C 0.7857(6) 0.6976(6) 0.6384(3) 0.047(2) Uani 1 1 d . . . . .
C4' C 0.8107(5) 0.6393(6) 0.6616(3) 0.044(2) Uani 1 1 d . . . . .
H4'A H 0.800338 0.644888 0.686660 0.053 Uiso 1 1 calc R U . . .
H4'B H 0.858186 0.620258 0.658229 0.053 Uiso 1 1 calc R U . . .
C5' C 0.6774(6) 0.7596(5) 0.6093(3) 0.051(2) Uani 1 1 d . . . . .
H5'A H 0.698818 0.750648 0.586897 0.076 Uiso 1 1 calc R U . . .
H5'B H 0.683464 0.812824 0.616052 0.076 Uiso 1 1 calc R U . . .
H5'C H 0.627772 0.747668 0.606617 0.076 Uiso 1 1 calc R U . . .
C6' C 0.8326(6) 0.7419(6) 0.6161(3) 0.054(3) Uani 1 1 d . . . . .
H6'A H 0.871833 0.710052 0.610012 0.082 Uiso 1 1 calc R U . . .
H6'B H 0.850055 0.786504 0.629130 0.082 Uiso 1 1 calc R U . . .
H6'C H 0.806771 0.758179 0.594494 0.082 Uiso 1 1 calc R U . . .
C7' C 0.7235(5) 0.4141(5) 0.6241(2) 0.0342(19) Uani 1 1 d . . . . .
C8' C 0.7710(5) 0.4312(5) 0.5983(2) 0.036(2) Uani 1 1 d . . . . .
C9' C 0.7967(5) 0.3738(5) 0.5781(2) 0.0375(19) Uani 1 1 d . . . . .
H9' H 0.825867 0.386076 0.559681 0.045 Uiso 1 1 calc R U . . .
C10' C 0.7805(5) 0.2978(5) 0.5844(3) 0.042(2) Uani 1 1 d . . . . .
H10' H 0.798229 0.258890 0.570166 0.050 Uiso 1 1 calc R U . . .
C11' C 0.7379(5) 0.2797(6) 0.6117(2) 0.042(2) Uani 1 1 d . . . . .
H11' H 0.728267 0.228238 0.616952 0.050 Uiso 1 1 calc R U . . .
C12' C 0.7098(5) 0.3375(5) 0.6312(2) 0.0341(19) Uani 1 1 d . . . . .
H12' H 0.680726 0.325074 0.649656 0.041 Uiso 1 1 calc R U . . .
C13' C 0.6796(5) 0.4666(5) 0.6934(2) 0.040(2) Uani 1 1 d . . . . .
H13' H 0.676756 0.410073 0.694274 0.047 Uiso 1 1 calc R U . . .
C14' C 0.6066(5) 0.4967(6) 0.7016(3) 0.053(3) Uani 1 1 d . . . . .
H14C H 0.592912 0.476754 0.724532 0.064 Uiso 1 1 calc R U . . .
H14D H 0.606899 0.552748 0.702755 0.064 Uiso 1 1 calc R U . . .
C15' C 0.5577(6) 0.4706(6) 0.6731(3) 0.055(3) Uani 1 1 d . . . . .
H15C H 0.513037 0.497638 0.674611 0.066 Uiso 1 1 calc R U . . .
H15D H 0.548867 0.415753 0.676066 0.066 Uiso 1 1 calc R U . . .
C16' C 0.5862(5) 0.4845(5) 0.6365(3) 0.044(2) Uani 1 1 d . . . . .
H16' H 0.569444 0.535758 0.628691 0.052 Uiso 1 1 calc R U . . .
C17' C 0.7414(6) 0.4892(6) 0.7179(2) 0.049(2) Uani 1 1 d . . . . .
H17' H 0.743140 0.545758 0.719111 0.058 Uiso 1 1 calc R U . . .
C18' C 0.8080(7) 0.4618(7) 0.7058(3) 0.064(3) Uani 1 1 d . . . . .
H18D H 0.808222 0.406312 0.705622 0.096 Uiso 1 1 calc R U . . .
H18E H 0.846007 0.480280 0.721749 0.096 Uiso 1 1 calc R U . . .
H18F H 0.814317 0.480745 0.681983 0.096 Uiso 1 1 calc R U . . .
C19' C 0.7274(7) 0.4580(6) 0.7555(2) 0.059(3) Uani 1 1 d . . . . .
H19D H 0.687496 0.484353 0.764605 0.089 Uiso 1 1 calc R U . . .
H19E H 0.768508 0.466546 0.771371 0.089 Uiso 1 1 calc R U . . .
H19F H 0.717648 0.403519 0.754045 0.089 Uiso 1 1 calc R U . . .
C20' C 0.5584(5) 0.4280(6) 0.6086(3) 0.049(2) Uani 1 1 d . . . . .
H20' H 0.578652 0.377283 0.614857 0.059 Uiso 1 1 calc R U . . .
C21' C 0.4787(6) 0.4208(7) 0.6090(4) 0.064(3) Uani 1 1 d . . . . .
H21D H 0.465851 0.407563 0.632809 0.096 Uiso 1 1 calc R U . . .
H21E H 0.462497 0.381053 0.592552 0.096 Uiso 1 1 calc R U . . .
H21F H 0.457087 0.469137 0.602018 0.096 Uiso 1 1 calc R U . . .
C22' C 0.5792(5) 0.4472(6) 0.5719(3) 0.051(3) Uani 1 1 d . . . . .
H22D H 0.563799 0.498771 0.565825 0.077 Uiso 1 1 calc R U . . .
H22E H 0.557420 0.411294 0.555032 0.077 Uiso 1 1 calc R U . . .
H22F H 0.629793 0.444132 0.571083 0.077 Uiso 1 1 calc R U . . .
C23' C 0.8975(5) 0.5280(6) 0.6026(3) 0.042(2) Uani 1 1 d . . . . .
H23' H 0.911773 0.580215 0.610197 0.050 Uiso 1 1 calc R U . . .
C24' C 0.9218(5) 0.5182(6) 0.5649(3) 0.050(2) Uani 1 1 d . . . . .
H24C H 0.971085 0.533414 0.563850 0.060 Uiso 1 1 calc R U . . .
H24D H 0.917131 0.464710 0.557305 0.060 Uiso 1 1 calc R U . . .
C25' C 0.8760(6) 0.5686(7) 0.5413(3) 0.057(3) Uani 1 1 d . . . . .
H25C H 0.884326 0.557754 0.516409 0.069 Uiso 1 1 calc R U . . .
H25D H 0.887970 0.622336 0.546048 0.069 Uiso 1 1 calc R U . . .
C26' C 0.7979(6) 0.5552(6) 0.5479(2) 0.046(2) Uani 1 1 d . . . . .
H26' H 0.781134 0.510249 0.533798 0.055 Uiso 1 1 calc R U . . .
C27' C 0.9301(5) 0.4730(7) 0.6312(3) 0.057(3) Uani 1 1 d . . . . .
H27' H 0.893056 0.458590 0.647276 0.069 Uiso 1 1 calc R U . . .
C28' C 0.9860(8) 0.5195(11) 0.6526(5) 0.111(7) Uani 1 1 d . . . . .
H28D H 1.011355 0.486152 0.669418 0.167 Uiso 1 1 calc R U . . .
H28E H 0.963539 0.560095 0.665327 0.167 Uiso 1 1 calc R U . . .
H28F H 1.018465 0.541587 0.636552 0.167 Uiso 1 1 calc R U . . .
C29' C 0.9623(8) 0.4013(8) 0.6180(5) 0.099(6) Uani 1 1 d . . . . .
H29D H 1.011210 0.410581 0.613696 0.148 Uiso 1 1 calc R U . . .
H29E H 0.937525 0.385318 0.596064 0.148 Uiso 1 1 calc R U . . .
H29F H 0.959206 0.361253 0.635701 0.148 Uiso 1 1 calc R U . . .
C30' C 0.7520(6) 0.6208(6) 0.5387(2) 0.044(2) Uani 1 1 d . . . . .
H30' H 0.771098 0.666471 0.551414 0.053 Uiso 1 1 calc R U . . .
C31' C 0.6779(6) 0.6086(6) 0.5490(3) 0.054(3) Uani 1 1 d . . . . .
H31D H 0.661670 0.558600 0.540816 0.081 Uiso 1 1 calc R U . . .
H31E H 0.647801 0.647887 0.538173 0.081 Uiso 1 1 calc R U . . .
H31F H 0.676292 0.611271 0.574644 0.081 Uiso 1 1 calc R U . . .
C32' C 0.7523(9) 0.6362(7) 0.4984(3) 0.067(3) Uani 1 1 d . . . . .
H32D H 0.799033 0.651542 0.492338 0.101 Uiso 1 1 calc R U . . .
H32E H 0.719301 0.676782 0.491947 0.101 Uiso 1 1 calc R U . . .
H32F H 0.738877 0.589976 0.485433 0.101 Uiso 1 1 calc R U . . .
F1 F 0.0516(4) 0.6478(5) 0.53508(18) 0.077(2) Uani 1 1 d . . . . .
F2 F 0.0827(6) 0.7582(5) 0.5513(3) 0.127(5) Uani 1 1 d . . . . .
F3 F -0.0113(4) 0.7138(5) 0.5662(2) 0.085(2) Uani 1 1 d . . . . .
F4 F 0.0579(6) 0.7585(5) 0.69118(19) 0.114(4) Uani 1 1 d . . . . .
F5 F 0.1539(5) 0.7237(5) 0.7105(2) 0.100(3) Uani 1 1 d . . . . .
F6 F 0.0729(5) 0.6459(4) 0.71348(17) 0.082(2) Uani 1 1 d . . . . .
F7 F 0.0815(3) 0.3153(3) 0.67598(16) 0.0528(14) Uani 1 1 d . . . . .
F8 F 0.0834(3) 0.3952(4) 0.71777(19) 0.0677(17) Uani 1 1 d . . . . .
F9 F 0.1304(4) 0.2854(4) 0.7253(2) 0.078(2) Uani 1 1 d . . . . .
F16 F 0.3349(4) 0.3473(5) 0.48693(16) 0.080(2) Uani 1 1 d . . . . .
F17 F 0.3762(4) 0.3035(5) 0.5355(2) 0.084(2) Uani 1 1 d . . . . .
F18 F 0.3994(4) 0.4146(4) 0.5211(2) 0.084(2) Uani 1 1 d . . . . .
F10 F 0.3765(17) 0.3545(15) 0.7491(6) 0.096(7) Uani 0.608(19) 1 d . . P A 1
F11 F 0.3916(7) 0.2823(8) 0.7060(4) 0.078(4) Uani 0.608(19) 1 d . . P A 1
F12 F 0.4311(8) 0.3943(13) 0.7066(6) 0.104(6) Uani 0.608(19) 1 d . . P A 1
F13 F 0.0419(10) 0.3978(16) 0.5418(6) 0.060(5) Uani 0.319(16) 1 d . . P B 1
F14 F 0.0875(11) 0.2922(13) 0.5330(6) 0.060(5) Uani 0.319(16) 1 d . . P B 1
F15 F 0.0826(17) 0.371(2) 0.4906(8) 0.052(6) Uani 0.319(16) 1 d . . P B 1
F19 F 0.4425(6) 0.6082(7) 0.5388(3) 0.086(4) Uani 0.814(19) 1 d . . P C 1
F20 F 0.4224(7) 0.7257(8) 0.5470(4) 0.104(5) Uani 0.814(19) 1 d . . P C 1
F21 F 0.5161(5) 0.6737(9) 0.5713(4) 0.086(4) Uani 0.814(19) 1 d . . P C 1
F22 F 0.4227(9) 0.7578(7) 0.6936(4) 0.115(5) Uani 0.765(19) 1 d . . P D 1
F23 F 0.4912(8) 0.6689(11) 0.6990(5) 0.116(4) Uani 0.765(19) 1 d . . P D 1
F24 F 0.3889(11) 0.6580(11) 0.7191(4) 0.119(5) Uani 0.765(19) 1 d . . P D 1
F10B F 0.3745(14) 0.333(2) 0.7453(9) 0.070(6) Uani 0.392(19) 1 d . . P A 2
F11B F 0.4218(10) 0.3268(15) 0.6934(6) 0.077(5) Uani 0.392(19) 1 d . . P A 2
F12B F 0.4213(11) 0.4283(13) 0.7209(6) 0.064(4) Uani 0.392(19) 1 d . . P A 2
F13B F 0.0503(5) 0.4398(7) 0.5250(3) 0.063(3) Uani 0.681(16) 1 d . . P B 2
F14B F 0.0626(6) 0.3312(9) 0.5482(3) 0.084(4) Uani 0.681(16) 1 d . . P B 2
F15B F 0.0897(11) 0.3504(10) 0.4956(4) 0.068(4) Uani 0.681(16) 1 d . . P B 2
F19B F 0.413(2) 0.664(3) 0.5367(11) 0.076(9) Uani 0.186(19) 1 d . . P C 2
F20B F 0.452(3) 0.746(2) 0.5674(15) 0.076(11) Uani 0.186(19) 1 d . . P C 2
F21B F 0.504(3) 0.642(3) 0.5643(17) 0.079(9) Uani 0.186(19) 1 d . . P C 2
F22B F 0.363(3) 0.724(3) 0.7069(8) 0.107(9) Uani 0.235(19) 1 d . . P D 2
F23B F 0.482(3) 0.709(4) 0.6916(17) 0.124(14) Uani 0.235(19) 1 d . . P D 2
F24B F 0.420(3) 0.626(3) 0.7185(13) 0.095(8) Uani 0.235(19) 1 d . . P D 2
C33 C 0.1787(5) 0.5795(5) 0.6216(2) 0.038(2) Uani 1 1 d . . . . .
C34 C 0.1432(5) 0.6115(4) 0.5925(2) 0.0329(19) Uani 1 1 d . . . . .
H34 H 0.155537 0.595326 0.569854 0.039 Uiso 1 1 calc R U . . .
C35 C 0.0908(4) 0.6656(5) 0.5941(2) 0.0352(19) Uani 1 1 d . . . . .
C36 C 0.0730(5) 0.6937(6) 0.6265(2) 0.041(2) Uani 1 1 d . . . . .
H36 H 0.037338 0.730456 0.628099 0.050 Uiso 1 1 calc R U . . .
C37 C 0.1085(5) 0.6666(6) 0.6561(3) 0.044(2) Uani 1 1 d . . . . .
C38 C 0.1603(5) 0.6102(5) 0.6537(2) 0.037(2) Uani 1 1 d . . . . .
H38 H 0.183650 0.592532 0.674735 0.045 Uiso 1 1 calc R U . . .
C39 C 0.0555(5) 0.6975(5) 0.5613(2) 0.040(2) Uani 1 1 d . . . . .
C40 C 0.0956(8) 0.6993(8) 0.6924(3) 0.073(4) Uani 1 1 d . . . . .
C41 C 0.2475(5) 0.4621(5) 0.6529(2) 0.0341(19) Uani 1 1 d . . . . .
C42 C 0.1864(5) 0.4293(5) 0.6647(2) 0.0334(18) Uani 1 1 d . . . . .
H42 H 0.142704 0.444827 0.654400 0.040 Uiso 1 1 calc R U . . .
C43 C 0.1885(5) 0.3743(5) 0.6912(2) 0.0352(19) Uani 1 1 d . . . . .
C44 C 0.2505(6) 0.3503(6) 0.7073(3) 0.050(3) Uani 1 1 d . . . . .
H44 H 0.251435 0.313984 0.725791 0.060 Uiso 1 1 calc R U . . .
C45 C 0.3121(5) 0.3810(6) 0.6956(3) 0.043(2) Uani 1 1 d . . . . .
C46 C 0.3095(5) 0.4352(5) 0.6692(2) 0.0350(19) Uani 1 1 d . . . . .
H46 H 0.352010 0.455033 0.661762 0.042 Uiso 1 1 calc R U . . .
C47 C 0.1214(5) 0.3431(6) 0.7028(2) 0.042(2) Uani 1 1 d . . . . .
C48 C 0.3795(6) 0.3572(7) 0.7139(3) 0.058(2) Uani 1 1 d . . . . .
C49 C 0.2373(4) 0.4679(5) 0.5841(2) 0.0299(17) Uani 1 1 d . . . . .
C50 C 0.1713(4) 0.4451(5) 0.5703(2) 0.0326(19) Uani 1 1 d . . . . .
H50 H 0.131023 0.462322 0.581201 0.039 Uiso 1 1 calc R U . . .
C51 C 0.1638(5) 0.3975(6) 0.5410(2) 0.039(2) Uani 1 1 d . . . . .
C52 C 0.2219(5) 0.3717(5) 0.5246(2) 0.038(2) Uani 1 1 d . . . . .
H52 H 0.216877 0.340358 0.504292 0.046 Uiso 1 1 calc R U . . .
C53 C 0.2875(5) 0.3926(6) 0.5384(2) 0.0370(19) Uani 1 1 d . . . . .
C54 C 0.2938(5) 0.4399(5) 0.5676(2) 0.037(2) Uani 1 1 d . . . . .
H54 H 0.338996 0.453486 0.576574 0.044 Uiso 1 1 calc R U . . .
C55 C 0.0932(5) 0.3757(6) 0.5276(3) 0.0448(17) Uani 1 1 d . . . . .
C56 C 0.3489(5) 0.3645(6) 0.5207(3) 0.046(2) Uani 1 1 d . . . . .
C57 C 0.3141(4) 0.5767(5) 0.6216(2) 0.036(2) Uani 1 1 d . . . . .
C58 C 0.3500(5) 0.5975(5) 0.5928(2) 0.039(2) Uani 1 1 d . . . . .
H58 H 0.334558 0.579605 0.570137 0.047 Uiso 1 1 calc R U . . .
C59 C 0.4094(6) 0.6450(6) 0.5962(3) 0.051(3) Uani 1 1 d . . . . .
C60 C 0.4328(6) 0.6728(6) 0.6289(3) 0.055(3) Uani 1 1 d . . . . .
H60 H 0.473092 0.703762 0.631467 0.066 Uiso 1 1 calc R U . . .
C61 C 0.3958(6) 0.6541(6) 0.6576(3) 0.054(3) Uani 1 1 d . . . . .
C62 C 0.3393(5) 0.6073(5) 0.6549(3) 0.042(2) Uani 1 1 d . . . . .
H62 H 0.316156 0.594604 0.675474 0.050 Uiso 1 1 calc R U . . .
C63 C 0.4472(5) 0.6643(7) 0.5636(3) 0.058(2) Uani 1 1 d . . . . .
C64 C 0.4193(9) 0.6861(9) 0.6938(4) 0.086(3) Uani 1 1 d . . . . .
B1 B 0.2442(5) 0.5216(6) 0.6194(2) 0.031(2) Uani 1 1 d . . . . .
F1' F 0.5568(4) 0.3349(4) 0.96164(14) 0.0619(18) Uani 1 1 d . . . . .
F2' F 0.5732(4) 0.2249(4) 0.9405(2) 0.079(2) Uani 1 1 d . . . . .
F3' F 0.4792(3) 0.2839(5) 0.92789(18) 0.070(2) Uani 1 1 d . . . . .
F7' F 0.5354(3) 0.6641(4) 0.82234(16) 0.0582(16) Uani 1 1 d . . . . .
F8' F 0.5368(3) 0.5829(4) 0.78067(17) 0.0622(16) Uani 1 1 d . . . . .
F9' F 0.5711(3) 0.6980(4) 0.77260(19) 0.075(2) Uani 1 1 d . . . . .
F10' F 0.8162(3) 0.6917(5) 0.7588(2) 0.088(3) Uani 1 1 d . . . . .
F11' F 0.8690(4) 0.6984(4) 0.80970(19) 0.072(2) Uani 1 1 d . . . . .
F12' F 0.8738(3) 0.5984(4) 0.7798(2) 0.0738(19) Uani 1 1 d . . . . .
F13' F 0.5513(3) 0.5575(3) 0.97446(15) 0.0498(14) Uani 1 1 d . . . . .
F14' F 0.5610(3) 0.6703(4) 0.95411(16) 0.0572(16) Uani 1 1 d . . . . .
F15' F 0.6008(3) 0.6436(4) 1.00671(13) 0.0519(14) Uani 1 1 d . . . . .
F19' F 0.9410(5) 0.3909(5) 0.96215(19) 0.090(3) Uani 1 1 d . . . . .
F20' F 0.9149(4) 0.2757(5) 0.9538(2) 0.099(3) Uani 1 1 d . . . . .
F21' F 1.0044(3) 0.3222(5) 0.9328(2) 0.078(2) Uani 1 1 d . . . . .
F4' F 0.575(2) 0.2320(13) 0.7980(7) 0.066(6) Uani 0.29(2) 1 d . . P E 1
F5' F 0.5923(18) 0.3360(17) 0.7764(7) 0.061(5) Uani 0.29(2) 1 d . . P E 1
F6' F 0.4924(13) 0.311(2) 0.7972(8) 0.068(6) Uani 0.29(2) 1 d . . P E 1
F16' F 0.8659(5) 0.6085(7) 1.0091(2) 0.074(3) Uani 0.761(10) 1 d . . P F 1
F17' F 0.8488(5) 0.7105(5) 0.9834(3) 0.076(2) Uani 0.761(10) 1 d . . P F 1
F18' F 0.9066(5) 0.6291(7) 0.9578(3) 0.080(3) Uani 0.761(10) 1 d . . P F 1
F22' F 0.8913(10) 0.2465(9) 0.8055(4) 0.115(6) Uani 0.640(19) 1 d . . P G 1
F23' F 0.9675(9) 0.3334(12) 0.8053(4) 0.098(4) Uani 0.640(19) 1 d . . P G 1
F24' F 0.8680(12) 0.3553(15) 0.7814(4) 0.121(7) Uani 0.640(19) 1 d . . P G 1
F4C F 0.6116(8) 0.2562(9) 0.7905(3) 0.076(4) Uani 0.71(2) 1 d . . P E 2
F5C F 0.5580(8) 0.3587(6) 0.7795(3) 0.064(3) Uani 0.71(2) 1 d . . P E 2
F6C F 0.5055(7) 0.2643(10) 0.8011(3) 0.078(4) Uani 0.71(2) 1 d . . P E 2
F16C F 0.850(2) 0.666(2) 1.0093(8) 0.084(7) Uani 0.239(10) 1 d . . P F 2
F17C F 0.8817(17) 0.687(2) 0.9623(9) 0.073(6) Uani 0.239(10) 1 d . . P F 2
F18C F 0.9003(16) 0.5807(16) 0.9817(10) 0.076(2) Uani 0.239(10) 1 d . . P F 2
F22C F 0.8430(15) 0.3004(19) 0.7870(5) 0.093(7) Uani 0.360(19) 1 d . . P G 2
F23C F 0.957(2) 0.290(3) 0.8063(14) 0.153(13) Uani 0.360(19) 1 d . . P G 2
F24C F 0.9085(16) 0.3941(16) 0.7862(6) 0.089(6) Uani 0.360(19) 1 d . . P G 2
C33' C 0.6606(5) 0.4151(4) 0.8763(2) 0.0309(18) Uani 1 1 d . . . . .
C34' C 0.6318(4) 0.3802(5) 0.9055(2) 0.0309(18) Uani 1 1 d . . . . .
H34' H 0.649286 0.393541 0.928466 0.037 Uiso 1 1 calc R U . . .
C35' C 0.5791(5) 0.3275(5) 0.9017(2) 0.0356(19) Uani 1 1 d . . . . .
C36' C 0.5569(5) 0.3002(5) 0.8682(2) 0.036(2) Uani 1 1 d . . . . .
H36' H 0.522158 0.262107 0.865522 0.043 Uiso 1 1 calc R U . . .
C37' C 0.5869(5) 0.3303(5) 0.8393(2) 0.038(2) Uani 1 1 d . . . . .
C38' C 0.6381(4) 0.3857(5) 0.8428(2) 0.0321(18) Uani 1 1 d . . . . .
H38' H 0.658516 0.404199 0.822402 0.038 Uiso 1 1 calc R U . . .
C39' C 0.5480(5) 0.2935(5) 0.9325(3) 0.042(2) Uani 1 1 d . . . . .
C40' C 0.5640(5) 0.3032(6) 0.8030(2) 0.0440(16) Uani 1 1 d . . . . .
C41' C 0.7176(4) 0.5369(5) 0.8471(2) 0.0297(17) Uani 1 1 d . . . . .
C42' C 0.6527(4) 0.5634(5) 0.8345(2) 0.0329(19) Uani 1 1 d . . . . .
H42' H 0.612289 0.544237 0.844547 0.039 Uiso 1 1 calc R U . . .
C43' C 0.6452(4) 0.6169(5) 0.8077(2) 0.0333(19) Uani 1 1 d . . . . .
C44' C 0.7022(4) 0.6470(5) 0.7925(2) 0.0337(19) Uani 1 1 d . . . . .
H44' H 0.696488 0.683053 0.774049 0.040 Uiso 1 1 calc R U . . .
C45' C 0.7679(5) 0.6236(5) 0.8045(2) 0.035(2) Uani 1 1 d . . . . .
C46' C 0.7757(4) 0.5703(5) 0.8318(2) 0.0314(18) Uani 1 1 d . . . . .
H46' H 0.821099 0.556122 0.840280 0.038 Uiso 1 1 calc R U . . .
C47' C 0.5738(5) 0.6405(6) 0.7954(3) 0.048(2) Uani 1 1 d . . . . .
C48' C 0.8306(5) 0.6537(6) 0.7888(2) 0.040(2) Uani 1 1 d . . . . .
C49' C 0.7258(4) 0.5268(5) 0.9155(2) 0.0307(17) Uani 1 1 d . . . . .
C50' C 0.6642(4) 0.5485(5) 0.9307(2) 0.0294(18) Uani 1 1 d . . . . .
H50' H 0.621244 0.530044 0.920619 0.035 Uiso 1 1 calc R U . . .
C51' C 0.6632(4) 0.5962(5) 0.9603(2) 0.0332(19) Uani 1 1 d . . . . .
C52' C 0.7239(5) 0.6248(5) 0.9749(2) 0.0346(19) Uani 1 1 d . . . . .
H52' H 0.723680 0.657114 0.994875 0.041 Uiso 1 1 calc R U . . .
C53' C 0.7855(4) 0.6062(5) 0.9604(2) 0.0328(19) Uani 1 1 d . . . . .
C54' C 0.7859(5) 0.5595(5) 0.9310(2) 0.0329(19) Uani 1 1 d . . . . .
H54' H 0.828933 0.549389 0.921022 0.039 Uiso 1 1 calc R U . . .
C55' C 0.5937(5) 0.6164(5) 0.9735(2) 0.0327(19) Uani 1 1 d . . . . .
C56' C 0.8526(5) 0.6343(6) 0.9779(3) 0.0438(16) Uani 1 1 d . . . . .
C57' C 0.7970(4) 0.4244(4) 0.8776(2) 0.0301(18) Uani 1 1 d . . . . .
C58' C 0.8367(4) 0.4008(5) 0.9072(2) 0.0312(17) Uani 1 1 d . . . . .
H58' H 0.822802 0.415477 0.929785 0.037 Uiso 1 1 calc R U . . .
C59' C 0.8967(4) 0.3559(5) 0.9050(2) 0.038(2) Uani 1 1 d . . . . .
C60' C 0.9175(5) 0.3310(6) 0.8731(3) 0.050(2) Uani 1 1 d . . . . .
H60' H 0.957351 0.299782 0.871677 0.060 Uiso 1 1 calc R U . . .
C61' C 0.8782(5) 0.3529(6) 0.8427(3) 0.046(2) Uani 1 1 d . . . . .
C62' C 0.8196(5) 0.3978(5) 0.8457(2) 0.041(2) Uani 1 1 d . . . . .
H62' H 0.793370 0.411213 0.824794 0.049 Uiso 1 1 calc R U . . .
C63' C 0.9395(5) 0.3348(5) 0.9381(3) 0.045(2) Uani 1 1 d . . . . .
C64' C 0.8991(8) 0.3269(9) 0.8079(4) 0.084(3) Uani 1 1 d . . . . .
B1' B 0.7245(5) 0.4741(5) 0.8795(2) 0.0300(19) Uani 1 1 d . . . . .

loop_
_atom_site_aniso_label
_atom_site_aniso_U_11
_atom_site_aniso_U_22
_atom_site_aniso_U_33
_atom_site_aniso_U_23
_atom_site_aniso_U_13
_atom_site_aniso_U_12
Co1 0.0338(6) 0.0270(6) 0.0326(6) -0.0002(4) 0.0000(5) -0.0007(5)
P1 0.0335(11) 0.0265(10) 0.0311(10) -0.0007(8) -0.0008(8) -0.0001(9)
P2 0.0286(10) 0.0307(11) 0.0300(10) 0.0000(9) 0.0006(8) 0.0010(9)
C1 0.042(5) 0.025(4) 0.043(5) -0.004(4) -0.002(4) -0.007(4)
C2 0.042(5) 0.025(4) 0.040(5) -0.003(4) 0.003(4) 0.000(4)
C3 0.045(5) 0.025(4) 0.047(5) 0.003(4) 0.004(4) 0.004(4)
C4 0.037(5) 0.034(5) 0.037(5) -0.002(4) 0.010(4) 0.007(4)
C5 0.061(6) 0.034(5) 0.047(6) -0.001(4) -0.002(5) 0.005(5)
C6 0.048(5) 0.038(5) 0.041(5) 0.004(4) 0.004(4) 0.012(4)
C7 0.018(3) 0.028(4) 0.042(4) -0.007(3) 0.011(3) -0.002(3)
C8 0.031(4) 0.031(4) 0.026(4) -0.009(3) 0.006(3) 0.000(4)
C9 0.036(5) 0.039(5) 0.042(5) -0.003(4) -0.001(4) 0.001(4)
C10 0.038(5) 0.035(5) 0.044(5) -0.006(4) -0.003(4) -0.011(4)
C11 0.034(5) 0.021(4) 0.057(6) -0.001(4) -0.001(4) 0.000(3)
C12 0.034(5) 0.036(5) 0.041(5) 0.005(4) 0.001(4) 0.005(4)
C13 0.047(5) 0.036(5) 0.034(4) 0.003(4) -0.002(4) -0.004(4)
C14 0.045(5) 0.053(6) 0.043(5) 0.001(4) -0.011(4) 0.008(5)
C15 0.034(5) 0.054(6) 0.055(6) 0.000(5) -0.005(4) 0.003(4)
C16 0.039(5) 0.031(4) 0.054(5) -0.003(4) -0.003(4) -0.003(4)
C17 0.040(4) 0.033(4) 0.036(4) -0.001(4) 0.006(3) -0.001(4)
C18 0.047(5) 0.055(6) 0.043(5) 0.002(4) 0.015(4) 0.010(5)
C19 0.070(7) 0.034(5) 0.045(5) 0.004(4) 0.006(5) 0.005(5)
C20 0.030(4) 0.029(4) 0.049(5) 0.003(4) 0.014(4) -0.001(3)
C21 0.026(4) 0.053(6) 0.073(7) 0.003(5) 0.014(4) -0.010(4)
C22 0.040(5) 0.052(6) 0.044(5) -0.001(4) 0.002(4) -0.004(4)
C23 0.028(4) 0.031(4) 0.044(5) 0.005(4) 0.003(4) 0.007(4)
C24 0.030(4) 0.046(5) 0.049(5) 0.005(4) -0.005(4) 0.000(4)
C25 0.039(5) 0.050(5) 0.032(4) 0.010(4) -0.010(4) -0.003(4)
C26 0.024(4) 0.036(5) 0.042(5) -0.001(4) 0.003(3) 0.003(3)
C27 0.034(4) 0.037(5) 0.040(5) 0.009(4) 0.002(4) 0.002(4)
C28 0.053(6) 0.045(6) 0.062(6) -0.001(5) 0.017(5) -0.010(5)
C29 0.051(6) 0.043(6) 0.065(6) 0.005(5) 0.007(5) -0.008(5)
C30 0.048(5) 0.036(5) 0.035(5) -0.003(4) -0.007(4) -0.005(4)
C31 0.051(6) 0.048(6) 0.044(5) 0.005(5) 0.009(4) 0.005(5)
C32 0.057(6) 0.055(6) 0.041(5) 0.005(5) 0.006(4) -0.009(5)
Co1' 0.0399(7) 0.0281(6) 0.0361(6) -0.0014(5) 0.0074(5) 0.0024(5)
P1' 0.0366(11) 0.0291(10) 0.0349(11) 0.0017(9) 0.0080(9) 0.0029(10)
P2' 0.0350(11) 0.0325(12) 0.0339(11) 0.0009(9) 0.0092(10) 0.0003(10)
C1' 0.061(6) 0.040(5) 0.044(5) -0.016(4) 0.005(5) 0.010(5)
C2' 0.068(7) 0.028(5) 0.042(5) -0.001(4) 0.014(5) 0.007(4)
C3' 0.065(7) 0.038(5) 0.039(5) -0.006(4) 0.009(5) -0.005(5)
C4' 0.044(5) 0.041(5) 0.047(5) -0.005(4) 0.003(4) -0.006(4)
C5' 0.073(7) 0.033(5) 0.048(5) -0.002(4) 0.017(5) 0.008(5)
C6' 0.071(7) 0.030(5) 0.062(6) -0.004(4) 0.008(5) -0.019(5)
C7' 0.032(4) 0.036(5) 0.034(4) 0.001(4) -0.006(4) 0.011(4)
C8' 0.033(4) 0.036(5) 0.038(5) 0.005(4) -0.007(4) 0.000(4)
C9' 0.045(5) 0.034(5) 0.035(4) -0.004(3) 0.008(4) 0.000(4)
C10' 0.043(5) 0.033(5) 0.049(5) -0.005(4) -0.007(4) 0.010(4)
C11' 0.042(5) 0.039(5) 0.043(5) 0.000(4) -0.006(4) -0.004(4)
C12' 0.034(4) 0.036(5) 0.032(4) 0.000(4) -0.003(3) -0.006(4)
C13' 0.052(6) 0.031(4) 0.037(4) -0.001(4) 0.016(4) 0.001(4)
C14' 0.056(6) 0.045(5) 0.061(6) -0.001(5) 0.030(5) 0.001(5)
C15' 0.060(6) 0.045(5) 0.063(6) -0.008(5) 0.027(5) -0.011(5)
C16' 0.037(5) 0.031(5) 0.065(6) -0.006(4) 0.011(4) 0.005(4)
C17' 0.067(6) 0.039(5) 0.039(5) 0.002(4) -0.004(5) 0.011(5)
C18' 0.072(7) 0.074(7) 0.045(6) 0.008(5) 0.001(5) -0.004(7)
C19' 0.095(9) 0.045(5) 0.037(5) 0.003(4) 0.004(5) -0.004(6)
C20' 0.045(5) 0.045(5) 0.056(6) -0.004(5) -0.014(5) 0.010(4)
C21' 0.041(6) 0.064(7) 0.087(9) -0.011(6) -0.004(5) -0.013(5)
C22' 0.036(5) 0.052(6) 0.065(7) -0.008(5) -0.009(4) -0.001(4)
C23' 0.031(5) 0.039(5) 0.056(5) 0.004(4) 0.006(4) -0.010(4)
C24' 0.043(5) 0.045(6) 0.063(6) 0.008(5) 0.022(5) 0.006(4)
C25' 0.058(7) 0.065(7) 0.052(6) 0.005(5) 0.028(5) 0.006(5)
C26' 0.067(6) 0.044(5) 0.027(4) -0.002(4) 0.016(4) -0.004(5)
C27' 0.028(5) 0.084(8) 0.062(6) 0.009(6) 0.016(4) 0.011(5)
C28' 0.066(9) 0.132(15) 0.130(13) -0.051(12) -0.041(9) 0.032(9)
C29' 0.090(10) 0.049(7) 0.150(14) -0.015(9) -0.049(10) 0.011(7)
C30' 0.058(6) 0.042(5) 0.032(5) 0.007(4) 0.002(4) -0.006(5)
C31' 0.053(6) 0.054(6) 0.053(6) -0.006(5) -0.015(5) 0.011(5)
C32' 0.106(9) 0.056(6) 0.040(5) 0.007(5) 0.001(6) 0.007(7)
F1 0.084(5) 0.085(5) 0.060(4) 0.003(4) -0.014(4) 0.043(4)
F2 0.153(9) 0.104(7) 0.115(7) 0.075(6) -0.072(7) -0.076(7)
F3 0.055(4) 0.121(7) 0.078(5) 0.005(4) -0.011(4) 0.042(4)
F4 0.202(11) 0.089(6) 0.053(4) 0.001(4) 0.022(5) 0.085(7)
F5 0.115(7) 0.110(7) 0.076(5) -0.039(5) 0.009(5) -0.021(6)
F6 0.132(7) 0.067(4) 0.050(4) 0.005(3) 0.040(4) 0.003(4)
F7 0.048(3) 0.045(3) 0.066(4) -0.006(3) 0.010(3) -0.011(3)
F8 0.053(3) 0.062(4) 0.092(5) -0.020(4) 0.036(3) -0.012(3)
F9 0.061(4) 0.088(5) 0.086(5) 0.057(4) 0.005(4) -0.016(4)
F16 0.061(4) 0.136(7) 0.046(3) -0.026(4) 0.012(3) 0.021(4)
F17 0.082(5) 0.089(5) 0.084(5) 0.029(4) 0.034(4) 0.057(4)
F18 0.059(4) 0.082(5) 0.116(6) -0.032(4) 0.052(4) -0.012(4)
F10 0.118(16) 0.101(12) 0.067(4) 0.016(5) -0.011(6) 0.014(10)
F11 0.057(7) 0.080(5) 0.094(8) 0.010(5) -0.019(6) 0.022(5)
F12 0.047(5) 0.111(9) 0.152(16) 0.071(11) -0.017(7) -0.011(7)
F13 0.037(6) 0.080(10) 0.065(9) -0.024(9) 0.009(6) -0.007(7)
F14 0.040(11) 0.059(5) 0.081(13) 0.002(7) 0.008(9) -0.014(5)
F15 0.021(10) 0.086(16) 0.048(4) -0.005(5) 0.003(5) -0.008(10)
F19 0.077(7) 0.090(6) 0.094(6) 0.006(5) 0.043(5) -0.035(5)
F20 0.089(7) 0.096(7) 0.134(11) 0.079(8) 0.060(7) 0.043(7)
F21 0.037(3) 0.104(9) 0.117(8) 0.020(6) 0.017(4) -0.014(4)
F22 0.155(12) 0.077(5) 0.111(9) -0.032(5) -0.013(8) -0.039(6)
F23 0.106(6) 0.143(12) 0.093(9) -0.003(8) -0.054(5) -0.027(7)
F24 0.153(11) 0.123(12) 0.079(7) -0.010(7) -0.007(9) -0.049(9)
F10B 0.026(9) 0.109(15) 0.073(6) 0.041(9) -0.018(5) -0.004(9)
F11B 0.042(9) 0.098(11) 0.091(8) 0.009(8) -0.005(7) 0.021(8)
F12B 0.037(8) 0.083(7) 0.071(11) 0.025(6) -0.016(7) 0.002(7)
F13B 0.043(5) 0.066(5) 0.078(7) -0.018(4) -0.003(4) 0.001(4)
F14B 0.057(6) 0.113(9) 0.082(6) 0.037(7) -0.008(5) -0.034(6)
F15B 0.068(9) 0.080(9) 0.055(4) -0.022(5) -0.012(5) 0.010(6)
F19B 0.053(12) 0.09(2) 0.082(8) 0.026(11) 0.007(8) -0.002(14)
F20B 0.07(2) 0.059(5) 0.10(3) 0.025(9) 0.040(17) -0.007(7)
F21B 0.045(6) 0.091(16) 0.10(2) 0.033(19) 0.018(9) 0.017(8)
F22B 0.136(14) 0.14(2) 0.041(15) -0.024(13) -0.041(10) 0.008(14)
F23B 0.106(8) 0.15(3) 0.11(3) 0.04(2) -0.050(12) -0.052(11)
F24B 0.098(18) 0.107(18) 0.075(17) 0.007(15) -0.045(13) -0.040(10)
C33 0.045(5) 0.033(5) 0.036(4) -0.004(4) -0.001(4) -0.003(4)
C34 0.038(5) 0.026(4) 0.035(4) 0.008(3) 0.004(4) -0.012(4)
C35 0.028(4) 0.031(4) 0.048(5) 0.005(4) 0.004(4) 0.000(4)
C36 0.042(5) 0.037(5) 0.045(5) 0.008(4) 0.006(4) 0.003(4)
C37 0.047(5) 0.042(5) 0.046(5) 0.007(4) 0.018(4) 0.011(4)
C38 0.040(5) 0.033(5) 0.040(5) 0.002(4) 0.004(4) -0.004(4)
C39 0.043(5) 0.036(5) 0.042(5) 0.007(4) -0.004(4) 0.007(4)
C40 0.105(11) 0.076(8) 0.043(6) 0.016(6) 0.035(7) 0.043(8)
C41 0.047(5) 0.026(4) 0.030(4) 0.001(4) 0.005(4) 0.003(4)
C42 0.036(5) 0.031(4) 0.033(4) 0.005(3) 0.003(4) 0.006(4)
C43 0.033(4) 0.034(5) 0.039(5) 0.008(4) 0.001(4) 0.003(4)
C44 0.068(7) 0.032(5) 0.051(6) 0.014(4) 0.019(5) 0.008(5)
C45 0.040(5) 0.045(6) 0.044(5) 0.008(4) 0.000(4) 0.005(4)
C46 0.027(4) 0.039(5) 0.039(5) -0.003(4) 0.003(4) -0.003(4)
C47 0.044(5) 0.039(5) 0.043(5) 0.008(4) 0.013(4) -0.007(4)
C48 0.035(4) 0.070(5) 0.068(4) 0.026(4) -0.007(3) 0.010(3)
C49 0.027(4) 0.032(4) 0.031(4) 0.004(4) 0.007(3) 0.002(3)
C50 0.025(4) 0.037(5) 0.036(5) 0.006(3) 0.007(3) -0.002(4)
C51 0.041(5) 0.040(5) 0.036(4) 0.003(4) 0.017(4) -0.001(4)
C52 0.039(5) 0.037(5) 0.039(5) 0.003(4) 0.010(4) 0.005(4)
C53 0.042(5) 0.032(4) 0.037(5) -0.004(4) 0.006(4) 0.006(4)
C54 0.034(4) 0.037(5) 0.040(5) 0.007(4) 0.002(4) -0.009(4)
C55 0.031(4) 0.057(4) 0.047(4) -0.006(3) 0.002(3) -0.008(3)
C56 0.039(5) 0.057(6) 0.044(5) -0.001(4) 0.012(4) 0.001(5)
C57 0.033(4) 0.033(5) 0.040(5) 0.000(4) -0.002(4) 0.006(4)
C58 0.037(5) 0.030(4) 0.049(5) 0.009(4) -0.004(4) -0.007(4)
C59 0.048(6) 0.039(5) 0.066(7) 0.013(5) 0.001(5) 0.009(5)
C60 0.044(5) 0.044(6) 0.076(8) 0.029(5) -0.013(5) -0.012(5)
C61 0.055(6) 0.040(5) 0.065(7) 0.001(5) -0.018(5) -0.017(5)
C62 0.040(5) 0.035(5) 0.050(5) 0.003(4) -0.003(4) 0.000(4)
C63 0.037(4) 0.058(4) 0.079(6) 0.030(3) 0.014(4) 0.000(3)
C64 0.102(6) 0.078(5) 0.074(7) -0.009(5) -0.029(5) -0.032(5)
B1 0.034(5) 0.034(5) 0.025(4) -0.002(4) -0.004(4) -0.002(4)
F1' 0.082(5) 0.069(4) 0.036(3) -0.003(3) 0.014(3) -0.036(4)
F2' 0.111(6) 0.048(4) 0.081(5) 0.028(3) 0.038(4) 0.024(4)
F3' 0.035(3) 0.106(6) 0.068(4) 0.027(4) 0.003(3) -0.020(3)
F7' 0.036(3) 0.079(4) 0.061(4) 0.014(3) 0.011(3) 0.024(3)
F8' 0.041(3) 0.068(4) 0.076(4) 0.004(3) -0.017(3) 0.000(3)
F9' 0.040(3) 0.094(5) 0.091(5) 0.062(4) 0.013(3) 0.010(3)
F10' 0.045(3) 0.130(7) 0.091(5) 0.071(5) 0.011(3) -0.004(4)
F11' 0.059(4) 0.076(4) 0.083(5) -0.020(4) 0.023(4) -0.032(4)
F12' 0.062(4) 0.071(4) 0.093(5) -0.004(4) 0.046(4) -0.002(4)
F13' 0.039(3) 0.051(3) 0.061(3) -0.017(3) 0.017(3) -0.003(3)
F14' 0.050(3) 0.063(4) 0.059(4) 0.015(3) 0.008(3) 0.023(3)
F15' 0.047(3) 0.074(4) 0.036(3) -0.016(3) 0.012(2) 0.009(3)
F19' 0.102(6) 0.098(6) 0.066(4) -0.019(4) -0.041(4) 0.034(5)
F20' 0.077(5) 0.104(6) 0.110(6) 0.077(5) -0.036(5) -0.048(5)
F21' 0.037(3) 0.103(6) 0.092(5) 0.017(4) -0.002(3) 0.016(4)
F4' 0.109(15) 0.040(4) 0.048(12) -0.008(5) -0.007(11) 0.002(6)
F5' 0.083(11) 0.062(10) 0.039(8) 0.001(8) -0.001(8) -0.014(9)
F6' 0.058(4) 0.072(14) 0.072(14) -0.013(11) -0.019(6) -0.011(6)
F16' 0.069(5) 0.091(6) 0.057(4) 0.022(4) -0.029(3) -0.038(5)
F17' 0.061(4) 0.050(3) 0.112(6) -0.014(3) -0.028(4) -0.009(3)
F18' 0.043(4) 0.120(8) 0.078(5) -0.029(5) 0.009(4) -0.028(4)
F22' 0.149(12) 0.103(7) 0.095(10) -0.056(7) 0.031(9) 0.023(7)
F23' 0.094(5) 0.140(11) 0.064(8) -0.017(9) 0.025(5) 0.034(7)
F24' 0.124(11) 0.179(18) 0.059(6) -0.014(9) 0.011(8) 0.086(12)
F4C 0.091(6) 0.090(7) 0.047(6) -0.028(5) -0.012(5) 0.025(6)
F5C 0.100(9) 0.053(5) 0.036(4) 0.001(3) -0.018(5) -0.012(4)
F6C 0.083(5) 0.097(8) 0.052(6) -0.007(6) -0.009(5) -0.049(6)
F16C 0.11(2) 0.081(14) 0.057(6) -0.025(7) -0.012(8) -0.014(12)
F17C 0.057(12) 0.070(9) 0.091(14) 0.021(10) -0.005(11) -0.027(7)
F18C 0.061(4) 0.050(3) 0.112(6) -0.014(3) -0.028(4) -0.009(3)
F22C 0.121(11) 0.128(16) 0.032(9) -0.031(10) 0.024(7) 0.005(10)
F23C 0.113(10) 0.16(3) 0.19(3) 0.03(2) 0.046(12) 0.076(15)
F24C 0.111(15) 0.102(10) 0.057(11) -0.022(8) 0.020(10) 0.028(8)
C33' 0.042(5) 0.025(4) 0.026(4) 0.002(3) 0.006(3) 0.010(3)
C34' 0.027(4) 0.031(4) 0.034(4) -0.002(3) 0.000(3) 0.004(3)
C35' 0.039(5) 0.029(4) 0.040(5) -0.003(4) 0.008(4) -0.001(4)
C36' 0.032(4) 0.027(4) 0.047(5) 0.004(4) -0.006(4) -0.005(3)
C37' 0.041(5) 0.037(5) 0.035(4) -0.002(4) 0.002(4) 0.002(4)
C38' 0.032(4) 0.027(4) 0.038(4) 0.004(3) 0.002(3) 0.006(3)
C39' 0.044(6) 0.035(5) 0.046(5) 0.009(4) 0.005(4) 0.000(4)
C40' 0.056(4) 0.037(3) 0.038(4) -0.005(3) -0.007(3) -0.009(3)
C41' 0.031(4) 0.029(4) 0.029(4) -0.002(3) 0.003(3) 0.004(3)
C42' 0.029(4) 0.032(4) 0.039(5) 0.000(4) 0.009(4) -0.002(3)
C43' 0.033(4) 0.032(5) 0.034(4) 0.004(3) -0.004(4) 0.001(3)
C44' 0.030(4) 0.038(5) 0.034(4) 0.005(4) 0.006(4) 0.007(4)
C45' 0.032(4) 0.034(5) 0.039(5) 0.004(4) 0.003(4) -0.001(4)
C46' 0.026(4) 0.032(4) 0.036(4) 0.000(3) 0.001(3) -0.001(3)
C47' 0.038(5) 0.054(6) 0.054(6) 0.016(5) 0.015(5) -0.010(5)
C48' 0.029(5) 0.048(5) 0.045(5) 0.005(4) 0.007(4) -0.002(4)
C49' 0.032(4) 0.031(4) 0.030(4) 0.011(3) 0.005(3) 0.002(4)
C50' 0.030(4) 0.033(4) 0.025(4) 0.001(3) -0.004(3) -0.006(3)
C51' 0.037(5) 0.028(4) 0.035(4) 0.007(4) 0.009(4) -0.006(4)
C52' 0.042(5) 0.033(4) 0.029(4) -0.002(3) 0.000(4) 0.008(4)
C53' 0.029(4) 0.034(5) 0.034(4) 0.005(4) -0.007(3) -0.009(4)
C54' 0.030(4) 0.035(5) 0.034(4) 0.007(4) -0.001(3) 0.001(4)
C55' 0.034(4) 0.037(5) 0.026(4) -0.004(3) -0.002(3) 0.006(4)
C56' 0.038(4) 0.049(3) 0.043(3) -0.003(3) -0.009(3) -0.016(3)
C57' 0.025(4) 0.022(4) 0.043(5) 0.003(3) 0.003(4) 0.000(3)
C58' 0.029(4) 0.027(4) 0.038(4) 0.006(3) 0.007(3) 0.001(4)
C59' 0.023(4) 0.041(5) 0.051(5) 0.017(4) -0.003(4) 0.004(4)
C60' 0.045(6) 0.047(6) 0.059(6) 0.002(5) 0.000(5) 0.010(5)
C61' 0.047(6) 0.044(5) 0.047(5) -0.004(4) 0.007(4) 0.012(5)
C62' 0.046(5) 0.040(5) 0.037(4) -0.003(4) 0.004(4) 0.012(4)
C63' 0.040(5) 0.036(5) 0.059(6) 0.001(4) -0.003(4) 0.007(4)
C64' 0.089(5) 0.098(6) 0.065(6) -0.018(5) 0.010(4) 0.038(6)
B1' 0.033(5) 0.025(5) 0.032(4) 0.000(4) 0.000(4) 0.005(4)

loop_
_atom_type_symbol
_atom_type_description
_atom_type_scat_dispersion_real
_atom_type_scat_dispersion_imag
_atom_type_scat_source
C C 0.0033 0.0016 'International Tables Vol C Tables 4.2.6.8 and 6.1.1.4'
H H 0.0000 0.0000 'International Tables Vol C Tables 4.2.6.8 and 6.1.1.4'
B B 0.0013 0.0007 'International Tables Vol C Tables 4.2.6.8 and 6.1.1.4'
Co Co 0.3494 0.9721 'International Tables Vol C Tables 4.2.6.8 and 6.1.1.4'
F F 0.0171 0.0103 'International Tables Vol C Tables 4.2.6.8 and 6.1.1.4'
P P 0.1023 0.0942 'International Tables Vol C Tables 4.2.6.8 and 6.1.1.4'

loop_
_citation_id
_citation_doi
_citation_year
1 10.1021/jacs.1c06245 2021

loop_
_geom_angle_atom_site_label_1
_geom_angle_atom_site_label_2
_geom_angle_atom_site_label_3
_geom_angle
_geom_angle_site_symmetry_1
_geom_angle_site_symmetry_3
_geom_angle_publ_flag
P2 Co1 P1 89.50(9) . . ?
C1 Co1 P1 92.6(3) . . ?
C1 Co1 P2 177.6(3) . . ?
C1 Co1 C2 40.1(4) . . ?
C2 Co1 P1 132.1(3) . . ?
C2 Co1 P2 137.7(3) . . ?
C3 Co1 P1 154.1(3) . . ?
C3 Co1 P2 106.1(3) . . ?
C3 Co1 C1 72.3(4) . . ?
C3 Co1 C2 40.2(4) . . ?
C4 Co1 P1 117.5(3) . . ?
C4 Co1 P2 97.3(3) . . ?
C4 Co1 C1 82.8(4) . . ?
C4 Co1 C2 72.4(4) . . ?
C4 Co1 C3 41.4(4) . . ?
C7 P1 Co1 107.3(3) . . ?
C7 P1 C13 105.6(4) . . ?
C7 P1 C16 109.1(4) . . ?
C13 P1 Co1 121.6(3) . . ?
C13 P1 C16 93.3(4) . . ?
C16 P1 Co1 118.7(3) . . ?
C8 P2 Co1 106.7(3) . . ?
C8 P2 C23 105.6(4) . . ?
C8 P2 C26 107.6(4) . . ?
C23 P2 Co1 124.4(3) . . ?
C23 P2 C26 94.6(4) . . ?
C26 P2 Co1 116.5(3) . . ?
Co1 C1 H1A 116.5 . . ?
Co1 C1 H1B 116.5 . . ?
H1A C1 H1B 113.5 . . ?
C2 C1 Co1 70.7(5) . . ?
C2 C1 H1A 116.5 . . ?
C2 C1 H1B 116.5 . . ?
C1 C2 Co1 69.2(5) . . ?
C1 C2 C3 117.3(8) . . ?
C1 C2 C5 120.7(9) . . ?
C3 C2 Co1 68.7(5) . . ?
C3 C2 C5 121.0(8) . . ?
C5 C2 Co1 123.6(6) . . ?
C2 C3 Co1 71.1(5) . . ?
C2 C3 C4 116.0(8) . . ?
C2 C3 C6 124.6(8) . . ?
C4 C3 Co1 68.6(5) . . ?
C4 C3 C6 119.3(9) . . ?
C6 C3 Co1 130.5(7) . . ?
Co1 C4 H4A 116.6 . . ?
Co1 C4 H4B 116.6 . . ?
C3 C4 Co1 70.0(5) . . ?
C3 C4 H4A 116.6 . . ?
C3 C4 H4B 116.6 . . ?
H4A C4 H4B 113.6 . . ?
C2 C5 H5A 109.5 . . ?
C2 C5 H5B 109.5 . . ?
C2 C5 H5C 109.5 . . ?
H5A C5 H5B 109.5 . . ?
H5A C5 H5C 109.5 . . ?
H5B C5 H5C 109.5 . . ?
C3 C6 H6A 109.5 . . ?
C3 C6 H6B 109.5 . . ?
C3 C6 H6C 109.5 . . ?
H6A C6 H6B 109.5 . . ?
H6A C6 H6C 109.5 . . ?
H6B C6 H6C 109.5 . . ?
C8 C7 P1 116.7(6) . . ?
C8 C7 C12 120.7(8) . . ?
C12 C7 P1 122.5(7) . . ?
C7 C8 P2 118.4(6) . . ?
C7 C8 C9 119.2(8) . . ?
C9 C8 P2 122.2(7) . . ?
C8 C9 H9 120.3 . . ?
C10 C9 C8 119.4(8) . . ?
C10 C9 H9 120.3 . . ?
C9 C10 H10 119.7 . . ?
C9 C10 C11 120.6(8) . . ?
C11 C10 H10 119.7 . . ?
C10 C11 H11 119.8 . . ?
C12 C11 C10 120.3(8) . . ?
C12 C11 H11 119.8 . . ?
C7 C12 H12 120.2 . . ?
C11 C12 C7 119.6(8) . . ?
C11 C12 H12 120.2 . . ?
P1 C13 H13 106.5 . . ?
C14 C13 P1 102.2(6) . . ?
C14 C13 H13 106.5 . . ?
C14 C13 C17 115.6(8) . . ?
C17 C13 P1 118.7(6) . . ?
C17 C13 H13 106.5 . . ?
C13 C14 H14A 110.3 . . ?
C13 C14 H14B 110.3 . . ?
H14A C14 H14B 108.6 . . ?
C15 C14 C13 107.0(8) . . ?
C15 C14 H14A 110.3 . . ?
C15 C14 H14B 110.3 . . ?
C14 C15 H15A 109.8 . . ?
C14 C15 H15B 109.8 . . ?
C14 C15 C16 109.2(8) . . ?
H15A C15 H15B 108.3 . . ?
C16 C15 H15A 109.8 . . ?
C16 C15 H15B 109.8 . . ?
P1 C16 H16 106.5 . . ?
C15 C16 P1 105.3(6) . . ?
C15 C16 H16 106.5 . . ?
C15 C16 C20 114.0(8) . . ?
C20 C16 P1 117.3(6) . . ?
C20 C16 H16 106.5 . . ?
C13 C17 H17 108.4 . . ?
C18 C17 C13 112.1(7) . . ?
C18 C17 H17 108.4 . . ?
C18 C17 C19 109.3(8) . . ?
C19 C17 C13 110.2(8) . . ?
C19 C17 H17 108.4 . . ?
C17 C18 H18A 109.5 . . ?
C17 C18 H18B 109.5 . . ?
C17 C18 H18C 109.5 . . ?
H18A C18 H18B 109.5 . . ?
H18A C18 H18C 109.5 . . ?
H18B C18 H18C 109.5 . . ?
C17 C19 H19A 109.5 . . ?
C17 C19 H19B 109.5 . . ?
C17 C19 H19C 109.5 . . ?
H19A C19 H19B 109.5 . . ?
H19A C19 H19C 109.5 . . ?
H19B C19 H19C 109.5 . . ?
C16 C20 H20 108.2 . . ?
C21 C20 C16 109.9(8) . . ?
C21 C20 H20 108.2 . . ?
C21 C20 C22 109.0(7) . . ?
C22 C20 C16 113.2(7) . . ?
C22 C20 H20 108.2 . . ?
C20 C21 H21A 109.5 . . ?
C20 C21 H21B 109.5 . . ?
C20 C21 H21C 109.5 . . ?
H21A C21 H21B 109.5 . . ?
H21A C21 H21C 109.5 . . ?
H21B C21 H21C 109.5 . . ?
C20 C22 H22A 109.5 . . ?
C20 C22 H22B 109.5 . . ?
C20 C22 H22C 109.5 . . ?
H22A C22 H22B 109.5 . . ?
H22A C22 H22C 109.5 . . ?
H22B C22 H22C 109.5 . . ?
P2 C23 H23 105.5 . . ?
C24 C23 P2 105.1(6) . . ?
C24 C23 H23 105.5 . . ?
C24 C23 C27 117.7(7) . . ?
C27 C23 P2 116.5(6) . . ?
C27 C23 H23 105.5 . . ?
C23 C24 H24A 110.1 . . ?
C23 C24 H24B 110.1 . . ?
H24A C24 H24B 108.4 . . ?
C25 C24 C23 108.0(7) . . ?
C25 C24 H24A 110.1 . . ?
C25 C24 H24B 110.1 . . ?
C24 C25 H25A 109.8 . . ?
C24 C25 H25B 109.8 . . ?
C24 C25 C26 109.2(7) . . ?
H25A C25 H25B 108.3 . . ?
C26 C25 H25A 109.8 . . ?
C26 C25 H25B 109.8 . . ?
P2 C26 H26 107.3 . . ?
C25 C26 P2 105.2(6) . . ?
C25 C26 H26 107.3 . . ?
C30 C26 P2 115.4(6) . . ?
C30 C26 C25 114.0(8) . . ?
C30 C26 H26 107.3 . . ?
C23 C27 H27 107.9 . . ?
C28 C27 C23 110.6(7) . . ?
C28 C27 H27 107.9 . . ?
C28 C27 C29 108.7(7) . . ?
C29 C27 C23 113.8(7) . . ?
C29 C27 H27 107.9 . . ?
C27 C28 H28A 109.5 . . ?
C27 C28 H28B 109.5 . . ?
C27 C28 H28C 109.5 . . ?
H28A C28 H28B 109.5 . . ?
H28A C28 H28C 109.5 . . ?
H28B C28 H28C 109.5 . . ?
C27 C29 H29A 109.5 . . ?
C27 C29 H29B 109.5 . . ?
C27 C29 H29C 109.5 . . ?
H29A C29 H29B 109.5 . . ?
H29A C29 H29C 109.5 . . ?
H29B C29 H29C 109.5 . . ?
C26 C30 H30 107.1 . . ?
C31 C30 C26 113.0(8) . . ?
C31 C30 H30 107.1 . . ?
C31 C30 C32 111.6(9) . . ?
C32 C30 C26 110.7(8) . . ?
C32 C30 H30 107.1 . . ?
C30 C31 H31A 109.5 . . ?
C30 C31 H31B 109.5 . . ?
C30 C31 H31C 109.5 . . ?
H31A C31 H31B 109.5 . . ?
H31A C31 H31C 109.5 . . ?
H31B C31 H31C 109.5 . . ?
C30 C32 H32A 109.5 . . ?
C30 C32 H32B 109.5 . . ?
C30 C32 H32C 109.5 . . ?
H32A C32 H32B 109.5 . . ?
H32A C32 H32C 109.5 . . ?
H32B C32 H32C 109.5 . . ?
P2' Co1' P1' 89.25(9) . . ?
C1' Co1' P1' 93.0(3) . . ?
C1' Co1' P2' 177.5(3) . . ?
C2' Co1' P1' 131.7(3) . . ?
C2' Co1' P2' 138.4(3) . . ?
C2' Co1' C1' 39.3(4) . . ?
C3' Co1' P1' 153.5(3) . . ?
C3' Co1' P2' 106.0(3) . . ?
C3' Co1' C1' 72.3(4) . . ?
C3' Co1' C2' 41.3(5) . . ?
C4' Co1' P1' 117.2(3) . . ?
C4' Co1' P2' 96.8(3) . . ?
C4' Co1' C1' 83.2(4) . . ?
C4' Co1' C2' 73.1(4) . . ?
C4' Co1' C3' 41.0(4) . . ?
C7' P1' Co1' 107.7(3) . . ?
C7' P1' C13' 106.8(4) . . ?
C7' P1' C16' 107.9(4) . . ?
C13' P1' Co1' 121.4(3) . . ?
C13' P1' C16' 93.9(4) . . ?
C16' P1' Co1' 117.7(3) . . ?
C8' P2' Co1' 108.0(3) . . ?
C8' P2' C23' 106.6(4) . . ?
C8' P2' C26' 105.8(4) . . ?
C23' P2' Co1' 123.3(3) . . ?
C23' P2' C26' 95.1(5) . . ?
C26' P2' Co1' 116.3(3) . . ?
Co1' C1' H1'A 116.7 . . ?
Co1' C1' H1'B 116.7 . . ?
H1'A C1' H1'B 113.7 . . ?
C2' C1' Co1' 69.7(6) . . ?
C2' C1' H1'A 116.7 . . ?
C2' C1' H1'B 116.7 . . ?
C1' C2' Co1' 71.0(6) . . ?
C1' C2' C3' 118.2(9) . . ?
C1' C2' C5' 120.8(10) . . ?
C3' C2' Co1' 69.0(5) . . ?
C3' C2' C5' 120.2(9) . . ?
C5' C2' Co1' 123.1(7) . . ?
C2' C3' Co1' 69.7(6) . . ?
C2' C3' C6' 122.2(10) . . ?
C4' C3' Co1' 68.2(6) . . ?
C4' C3' C2' 115.4(9) . . ?
C4' C3' C6' 122.4(10) . . ?
C6' C3' Co1' 131.1(7) . . ?
Co1' C4' H4'A 116.5 . . ?
Co1' C4' H4'B 116.5 . . ?
C3' C4' Co1' 70.8(6) . . ?
C3' C4' H4'A 116.5 . . ?
C3' C4' H4'B 116.5 . . ?
H4'A C4' H4'B 113.5 . . ?
C2' C5' H5'A 109.5 . . ?
C2' C5' H5'B 109.5 . . ?
C2' C5' H5'C 109.5 . . ?
H5'A C5' H5'B 109.5 . . ?
H5'A C5' H5'C 109.5 . . ?
H5'B C5' H5'C 109.5 . . ?
C3' C6' H6'A 109.5 . . ?
C3' C6' H6'B 109.5 . . ?
C3' C6' H6'C 109.5 . . ?
H6'A C6' H6'B 109.5 . . ?
H6'A C6' H6'C 109.5 . . ?
H6'B C6' H6'C 109.5 . . ?
C8' C7' P1' 117.6(7) . . ?
C12' C7' P1' 124.1(7) . . ?
C12' C7' C8' 118.3(8) . . ?
C7' C8' P2' 116.2(7) . . ?
C9' C8' P2' 123.8(7) . . ?
C9' C8' C7' 119.9(8) . . ?
C8' C9' H9' 119.4 . . ?
C8' C9' C10' 121.1(9) . . ?
C10' C9' H9' 119.4 . . ?
C9' C10' H10' 120.3 . . ?
C11' C10' C9' 119.4(9) . . ?
C11' C10' H10' 120.3 . . ?
C10' C11' H11' 120.3 . . ?
C12' C11' C10' 119.5(9) . . ?
C12' C11' H11' 120.3 . . ?
C7' C12' H12' 119.3 . . ?
C11' C12' C7' 121.5(8) . . ?
C11' C12' H12' 119.3 . . ?
P1' C13' H13' 106.4 . . ?
C14' C13' P1' 101.3(6) . . ?
C14' C13' H13' 106.4 . . ?
C17' C13' P1' 117.3(6) . . ?
C17' C13' H13' 106.4 . . ?
C17' C13' C14' 118.2(8) . . ?
C13' C14' H14C 110.3 . . ?
C13' C14' H14D 110.3 . . ?
H14C C14' H14D 108.6 . . ?
C15' C14' C13' 107.1(8) . . ?
C15' C14' H14C 110.3 . . ?
C15' C14' H14D 110.3 . . ?
C14' C15' H15C 109.3 . . ?
C14' C15' H15D 109.3 . . ?
C14' C15' C16' 111.7(8) . . ?
H15C C15' H15D 107.9 . . ?
C16' C15' H15C 109.3 . . ?
C16' C15' H15D 109.3 . . ?
P1' C16' H16' 106.7 . . ?
C15' C16' P1' 104.3(7) . . ?
C15' C16' H16' 106.7 . . ?
C20' C16' P1' 118.7(7) . . ?
C20' C16' C15' 113.1(8) . . ?
C20' C16' H16' 106.7 . . ?
C13' C17' H17' 108.3 . . ?
C13' C17' C19' 107.4(9) . . ?
C18' C17' C13' 113.0(8) . . ?
C18' C17' H17' 108.3 . . ?
C18' C17' C19' 111.5(9) . . ?
C19' C17' H17' 108.3 . . ?
C17' C18' H18D 109.5 . . ?
C17' C18' H18E 109.5 . . ?
C17' C18' H18F 109.5 . . ?
H18D C18' H18E 109.5 . . ?
H18D C18' H18F 109.5 . . ?
H18E C18' H18F 109.5 . . ?
C17' C19' H19D 109.5 . . ?
C17' C19' H19E 109.5 . . ?
C17' C19' H19F 109.5 . . ?
H19D C19' H19E 109.5 . . ?
H19D C19' H19F 109.5 . . ?
H19E C19' H19F 109.5 . . ?
C16' C20' H20' 107.5 . . ?
C16' C20' C21' 110.9(9) . . ?
C21' C20' H20' 107.5 . . ?
C22' C20' C16' 113.1(9) . . ?
C22' C20' H20' 107.5 . . ?
C22' C20' C21' 110.2(9) . . ?
C20' C21' H21D 109.5 . . ?
C20' C21' H21E 109.5 . . ?
C20' C21' H21F 109.5 . . ?
H21D C21' H21E 109.5 . . ?
H21D C21' H21F 109.5 . . ?
H21E C21' H21F 109.5 . . ?
C20' C22' H22D 109.5 . . ?
C20' C22' H22E 109.5 . . ?
C20' C22' H22F 109.5 . . ?
H22D C22' H22E 109.5 . . ?
H22D C22' H22F 109.5 . . ?
H22E C22' H22F 109.5 . . ?
P2' C23' H23' 106.1 . . ?
C24' C23' P2' 103.9(6) . . ?
C24' C23' H23' 106.1 . . ?
C24' C23' C27' 116.5(8) . . ?
C27' C23' P2' 117.1(6) . . ?
C27' C23' H23' 106.1 . . ?
C23' C24' H24C 110.4 . . ?
C23' C24' H24D 110.4 . . ?
H24C C24' H24D 108.6 . . ?
C25' C24' C23' 106.7(8) . . ?
C25' C24' H24C 110.4 . . ?
C25' C24' H24D 110.4 . . ?
C24' C25' H25C 109.5 . . ?
C24' C25' H25D 109.5 . . ?
C24' C25' C26' 110.8(8) . . ?
H25C C25' H25D 108.1 . . ?
C26' C25' H25C 109.5 . . ?
C26' C25' H25D 109.5 . . ?
P2' C26' H26' 108.7 . . ?
C25' C26' P2' 102.9(7) . . ?
C25' C26' H26' 108.7 . . ?
C30' C26' P2' 113.1(6) . . ?
C30' C26' C25' 114.3(9) . . ?
C30' C26' H26' 108.7 . . ?
C23' C27' H27' 108.2 . . ?
C28' C27' C23' 106.2(11) . . ?
C28' C27' H27' 108.2 . . ?
C29' C27' C23' 116.5(11) . . ?
C29' C27' H27' 108.2 . . ?
C29' C27' C28' 109.3(10) . . ?
C27' C28' H28D 109.5 . . ?
C27' C28' H28E 109.5 . . ?
C27' C28' H28F 109.5 . . ?
H28D C28' H28E 109.5 . . ?
H28D C28' H28F 109.5 . . ?
H28E C28' H28F 109.5 . . ?
C27' C29' H29D 109.5 . . ?
C27' C29' H29E 109.5 . . ?
C27' C29' H29F 109.5 . . ?
H29D C29' H29E 109.5 . . ?
H29D C29' H29F 109.5 . . ?
H29E C29' H29F 109.5 . . ?
C26' C30' H30' 108.4 . . ?
C26' C30' C31' 112.6(8) . . ?
C26' C30' C32' 109.4(9) . . ?
C31' C30' H30' 108.4 . . ?
C31' C30' C32' 109.6(10) . . ?
C32' C30' H30' 108.4 . . ?
C30' C31' H31D 109.5 . . ?
C30' C31' H31E 109.5 . . ?
C30' C31' H31F 109.5 . . ?
H31D C31' H31E 109.5 . . ?
H31D C31' H31F 109.5 . . ?
H31E C31' H31F 109.5 . . ?
C30' C32' H32D 109.5 . . ?
C30' C32' H32E 109.5 . . ?
C30' C32' H32F 109.5 . . ?
H32D C32' H32E 109.5 . . ?
H32D C32' H32F 109.5 . . ?
H32E C32' H32F 109.5 . . ?
C34 C33 C38 113.6(8) . . ?
C34 C33 B1 124.1(8) . . ?
C38 C33 B1 121.6(8) . . ?
C33 C34 H34 117.7 . . ?
C33 C34 C35 124.7(8) . . ?
C35 C34 H34 117.7 . . ?
C34 C35 C39 121.2(8) . . ?
C36 C35 C34 119.9(8) . . ?
C36 C35 C39 118.9(8) . . ?
C35 C36 H36 121.0 . . ?
C37 C36 C35 118.0(9) . . ?
C37 C36 H36 121.0 . . ?
C36 C37 C38 120.8(9) . . ?
C36 C37 C40 120.8(9) . . ?
C38 C37 C40 118.4(9) . . ?
C33 C38 C37 123.0(9) . . ?
C33 C38 H38 118.5 . . ?
C37 C38 H38 118.5 . . ?
F1 C39 F3 103.4(8) . . ?
F1 C39 C35 112.5(8) . . ?
F2 C39 F1 109.8(10) . . ?
F2 C39 F3 106.2(10) . . ?
F2 C39 C35 113.3(8) . . ?
F3 C39 C35 111.2(8) . . ?
F4 C40 F5 102.3(13) . . ?
F4 C40 F6 113.4(11) . . ?
F4 C40 C37 113.5(10) . . ?
F5 C40 C37 114.0(10) . . ?
F6 C40 F5 102.1(10) . . ?
F6 C40 C37 110.7(11) . . ?
C42 C41 B1 120.8(7) . . ?
C46 C41 C42 115.3(8) . . ?
C46 C41 B1 123.5(8) . . ?
C41 C42 H42 119.2 . . ?
C43 C42 C41 121.7(8) . . ?
C43 C42 H42 119.2 . . ?
C42 C43 C47 118.5(8) . . ?
C44 C43 C42 121.5(8) . . ?
C44 C43 C47 119.9(8) . . ?
C43 C44 H44 121.0 . . ?
C43 C44 C45 118.0(9) . . ?
C45 C44 H44 121.0 . . ?
C44 C45 C48 118.3(9) . . ?
C46 C45 C44 120.0(9) . . ?
C46 C45 C48 121.6(9) . . ?
C41 C46 H46 118.3 . . ?
C45 C46 C41 123.5(8) . . ?
C45 C46 H46 118.3 . . ?
F7 C47 F9 105.0(8) . . ?
F7 C47 C43 112.4(7) . . ?
F8 C47 F7 105.9(8) . . ?
F8 C47 F9 107.8(8) . . ?
F8 C47 C43 112.4(8) . . ?
F9 C47 C43 112.8(8) . . ?
F10 C48 F11 101.5(14) . . ?
F10 C48 C45 112.7(16) . . ?
F11 C48 C45 108.7(10) . . ?
F12 C48 F10 108.9(19) . . ?
F12 C48 F11 108.1(15) . . ?
F12 C48 C45 115.9(11) . . ?
F10B C48 F12B 100.1(19) . . ?
F10B C48 C45 114.6(15) . . ?
F11B C48 F10B 121.2(19) . . ?
F11B C48 F12B 96.1(15) . . ?
F11B C48 C45 113.7(13) . . ?
C45 C48 F12B 106.9(12) . . ?
C50 C49 B1 119.9(7) . . ?
C54 C49 C50 116.7(8) . . ?
C54 C49 B1 123.3(7) . . ?
C49 C50 H50 119.4 . . ?
C51 C50 C49 121.2(8) . . ?
C51 C50 H50 119.4 . . ?
C50 C51 C55 118.9(8) . . ?
C52 C51 C50 120.5(9) . . ?
C52 C51 C55 120.6(9) . . ?
C51 C52 H52 120.7 . . ?
C51 C52 C53 118.7(9) . . ?
C53 C52 H52 120.7 . . ?
C52 C53 C56 118.1(9) . . ?
C54 C53 C52 119.9(8) . . ?
C54 C53 C56 122.0(9) . . ?
C49 C54 C53 123.0(8) . . ?
C49 C54 H54 118.5 . . ?
C53 C54 H54 118.5 . . ?
F13 C55 F14 100.8(17) . . ?
F13 C55 F15 112.5(18) . . ?
F13 C55 C51 121.3(13) . . ?
F15 C55 F14 94.4(18) . . ?
F15 C55 C51 115.8(15) . . ?
F13B C55 C51 110.1(9) . . ?
F14B C55 F13B 104.3(11) . . ?
F14B C55 F15B 111.4(14) . . ?
F14B C55 C51 113.4(9) . . ?
F15B C55 F13B 102.3(11) . . ?
F15B C55 C51 114.4(13) . . ?
C51 C55 F14 106.5(11) . . ?
F16 C56 C53 113.1(8) . . ?
F17 C56 F16 106.3(9) . . ?
F17 C56 F18 105.4(9) . . ?
F17 C56 C53 113.1(8) . . ?
F18 C56 F16 105.8(9) . . ?
F18 C56 C53 112.4(9) . . ?
C58 C57 C62 116.3(8) . . ?
C58 C57 B1 123.8(8) . . ?
C62 C57 B1 119.9(8) . . ?
C57 C58 H58 119.3 . . ?
C57 C58 C59 121.5(9) . . ?
C59 C58 H58 119.3 . . ?
C58 C59 C63 118.7(10) . . ?
C60 C59 C58 120.7(10) . . ?
C60 C59 C63 120.6(10) . . ?
C59 C60 H60 121.0 . . ?
C61 C60 C59 117.9(10) . . ?
C61 C60 H60 121.0 . . ?
C60 C61 C64 118.8(11) . . ?
C62 C61 C60 122.2(10) . . ?
C62 C61 C64 119.0(11) . . ?
C57 C62 H62 119.3 . . ?
C61 C62 C57 121.4(10) . . ?
C61 C62 H62 119.3 . . ?
F19 C63 C59 112.7(9) . . ?
F20 C63 F19 104.8(13) . . ?
F20 C63 F21 108.9(12) . . ?
F20 C63 C59 113.4(10) . . ?
F21 C63 F19 105.3(11) . . ?
F21 C63 C59 111.2(12) . . ?
F19B C63 F20B 97(3) . . ?
F19B C63 C59 116(2) . . ?
F20B C63 C59 100(2) . . ?
F21B C63 F19B 119(4) . . ?
F21B C63 F20B 106(4) . . ?
F21B C63 C59 114(3) . . ?
F22 C64 F23 99.4(15) . . ?
F22 C64 C61 112.1(13) . . ?
F23 C64 C61 106.6(14) . . ?
F24 C64 F22 115.1(18) . . ?
F24 C64 F23 107.5(16) . . ?
F24 C64 C61 114.5(13) . . ?
F22B C64 F24B 96(3) . . ?
F22B C64 C61 107.4(17) . . ?
F23B C64 F22B 129(4) . . ?
F23B C64 F24B 107(3) . . ?
F23B C64 C61 107(4) . . ?
F24B C64 C61 108(2) . . ?
C33 B1 C41 110.7(7) . . ?
C33 B1 C49 112.1(7) . . ?
C33 B1 C57 105.0(7) . . ?
C41 B1 C57 109.8(7) . . ?
C49 B1 C41 105.3(7) . . ?
C49 B1 C57 114.0(7) . . ?
C34' C33' C38' 115.6(8) . . ?
C34' C33' B1' 123.8(7) . . ?
C38' C33' B1' 119.8(7) . . ?
C33' C34' H34' 118.9 . . ?
C35' C34' C33' 122.3(8) . . ?
C35' C34' H34' 118.9 . . ?
C34' C35' C36' 120.6(8) . . ?
C34' C35' C39' 121.5(8) . . ?
C36' C35' C39' 117.7(8) . . ?
C35' C36' H36' 120.9 . . ?
C37' C36' C35' 118.1(8) . . ?
C37' C36' H36' 120.9 . . ?
C36' C37' C38' 121.4(8) . . ?
C36' C37' C40' 119.7(8) . . ?
C38' C37' C40' 118.9(8) . . ?
C33' C38' H38' 119.2 . . ?
C37' C38' C33' 121.6(8) . . ?
C37' C38' H38' 119.2 . . ?
F1' C39' F2' 106.2(8) . . ?
F1' C39' F3' 104.8(8) . . ?
F1' C39' C35' 113.7(8) . . ?
F2' C39' F3' 105.1(8) . . ?
F2' C39' C35' 113.0(8) . . ?
F3' C39' C35' 113.1(8) . . ?
F4' C40' F5' 104(2) . . ?
F4' C40' F6' 104(2) . . ?
F4' C40' C37' 113.8(14) . . ?
F5' C40' F6' 106(2) . . ?
F5' C40' C37' 117.1(14) . . ?
F6' C40' C37' 110.5(14) . . ?
F4C C40' C37' 110.7(9) . . ?
F5C C40' F4C 104.5(11) . . ?
F5C C40' C37' 113.2(9) . . ?
F6C C40' F4C 104.9(11) . . ?
F6C C40' F5C 107.7(11) . . ?
F6C C40' C37' 115.0(9) . . ?
C42' C41' C46' 115.6(7) . . ?
C42' C41' B1' 120.9(7) . . ?
C46' C41' B1' 123.5(7) . . ?
C41' C42' H42' 118.8 . . ?
C43' C42' C41' 122.3(8) . . ?
C43' C42' H42' 118.8 . . ?
C42' C43' C47' 118.5(8) . . ?
C44' C43' C42' 121.1(8) . . ?
C44' C43' C47' 120.4(8) . . ?
C43' C44' H44' 120.5 . . ?
C43' C44' C45' 118.9(8) . . ?
C45' C44' H44' 120.5 . . ?
C44' C45' C46' 120.1(8) . . ?
C44' C45' C48' 120.9(8) . . ?
C46' C45' C48' 119.0(8) . . ?
C41' C46' H46' 119.0 . . ?
C45' C46' C41' 121.9(8) . . ?
C45' C46' H46' 119.0 . . ?
F7' C47' C43' 112.3(8) . . ?
F8' C47' F7' 104.3(7) . . ?
F8' C47' C43' 112.2(9) . . ?
F9' C47' F7' 104.7(9) . . ?
F9' C47' F8' 107.7(9) . . ?
F9' C47' C43' 114.7(8) . . ?
F10' C48' F12' 104.5(8) . . ?
F10' C48' C45' 113.0(8) . . ?
F11' C48' F10' 107.3(9) . . ?
F11' C48' F12' 104.7(8) . . ?
F11' C48' C45' 114.5(8) . . ?
F12' C48' C45' 112.0(8) . . ?
C50' C49' B1' 121.4(7) . . ?
C54' C49' C50' 114.5(8) . . ?
C54' C49' B1' 123.8(7) . . ?
C49' C50' H50' 118.6 . . ?
C49' C50' C51' 122.8(8) . . ?
C51' C50' H50' 118.6 . . ?
C50' C51' C55' 117.5(7) . . ?
C52' C51' C50' 119.9(8) . . ?
C52' C51' C55' 122.5(8) . . ?
C51' C52' H52' 120.4 . . ?
C51' C52' C53' 119.2(8) . . ?
C53' C52' H52' 120.4 . . ?
C52' C53' C54' 120.5(8) . . ?
C52' C53' C56' 118.8(8) . . ?
C54' C53' C56' 120.6(8) . . ?
C49' C54' H54' 118.5 . . ?
C53' C54' C49' 123.0(8) . . ?
C53' C54' H54' 118.5 . . ?
F13' C55' F14' 107.4(7) . . ?
F13' C55' F15' 106.3(7) . . ?
F13' C55' C51' 112.9(7) . . ?
F14' C55' F15' 106.4(7) . . ?
F14' C55' C51' 112.8(7) . . ?
F15' C55' C51' 110.7(7) . . ?
F16' C56' F17' 102.6(10) . . ?
F16' C56' F18' 112.6(10) . . ?
F16' C56' C53' 114.6(8) . . ?
F17' C56' C53' 109.9(9) . . ?
F18' C56' F17' 101.9(10) . . ?
F18' C56' C53' 113.8(8) . . ?
F16C C56' C53' 117.8(19) . . ?
F17C C56' F16C 99(3) . . ?
F17C C56' F18C 105(3) . . ?
F17C C56' C53' 115.5(16) . . ?
F18C C56' F16C 105(3) . . ?
F18C C56' C53' 112.8(14) . . ?
C58' C57' C62' 114.8(7) . . ?
C58' C57' B1' 123.5(7) . . ?
C62' C57' B1' 121.5(7) . . ?
C57' C58' H58' 118.8 . . ?
C57' C58' C59' 122.5(8) . . ?
C59' C58' H58' 118.8 . . ?
C58' C59' C63' 120.0(8) . . ?
C60' C59' C58' 121.0(8) . . ?
C60' C59' C63' 119.0(8) . . ?
C59' C60' H60' 120.9 . . ?
C59' C60' C61' 118.1(9) . . ?
C61' C60' H60' 120.9 . . ?
C60' C61' C64' 119.5(10) . . ?
C62' C61' C60' 119.5(9) . . ?
C62' C61' C64' 121.1(10) . . ?
C57' C62' H62' 118.0 . . ?
C61' C62' C57' 124.1(9) . . ?
C61' C62' H62' 118.0 . . ?
F19' C63' C59' 112.1(8) . . ?
F20' C63' F19' 105.5(9) . . ?
F20' C63' C59' 112.5(8) . . ?
F21' C63' F19' 104.4(9) . . ?
F21' C63' F20' 108.3(9) . . ?
F21' C63' C59' 113.5(8) . . ?
F22' C64' C61' 109.3(13) . . ?
F23' C64' F22' 100.4(14) . . ?
F23' C64' C61' 111.1(13) . . ?
F24' C64' F22' 107.6(19) . . ?
F24' C64' F23' 109.9(19) . . ?
F24' C64' C61' 117.1(13) . . ?
F22C C64' F24C 93.9(19) . . ?
F22C C64' C61' 111.9(15) . . ?
F23C C64' F22C 117(3) . . ?
F23C C64' F24C 104(3) . . ?
F23C C64' C61' 118(3) . . ?
F24C C64' C61' 107.7(14) . . ?
C33' B1' C41' 110.3(7) . . ?
C33' B1' C49' 113.6(7) . . ?
C33' B1' C57' 107.4(6) . . ?
C49' B1' C41' 103.7(6) . . ?
C57' B1' C41' 110.8(7) . . ?
C57' B1' C49' 111.1(7) . . ?

loop_
_geom_bond_atom_site_label_1
_geom_bond_atom_site_label_2
_geom_bond_distance
_geom_bond_site_symmetry_2
_geom_bond_publ_flag
Co1 P1 2.207(2) . ?
Co1 P2 2.199(2) . ?
Co1 C1 2.050(9) . ?
Co1 C2 2.070(9) . ?
Co1 C3 2.038(9) . ?
Co1 C4 2.020(8) . ?
P1 C7 1.843(9) . ?
P1 C13 1.883(9) . ?
P1 C16 1.908(9) . ?
P2 C8 1.836(8) . ?
P2 C23 1.846(9) . ?
P2 C26 1.871(9) . ?
C1 H1A 0.9900 . ?
C1 H1B 0.9900 . ?
C1 C2 1.412(13) . ?
C2 C3 1.413(14) . ?
C2 C5 1.511(13) . ?
C3 C4 1.435(13) . ?
C3 C6 1.511(13) . ?
C4 H4A 0.9900 . ?
C4 H4B 0.9900 . ?
C5 H5A 0.9800 . ?
C5 H5B 0.9800 . ?
C5 H5C 0.9800 . ?
C6 H6A 0.9800 . ?
C6 H6B 0.9800 . ?
C6 H6C 0.9800 . ?
C7 C8 1.377(12) . ?
C7 C12 1.398(13) . ?
C8 C9 1.421(12) . ?
C9 H9 0.9500 . ?
C9 C10 1.379(13) . ?
C10 H10 0.9500 . ?
C10 C11 1.386(13) . ?
C11 H11 0.9500 . ?
C11 C12 1.379(13) . ?
C12 H12 0.9500 . ?
C13 H13 1.0000 . ?
C13 C14 1.528(13) . ?
C13 C17 1.528(12) . ?
C14 H14A 0.9900 . ?
C14 H14B 0.9900 . ?
C14 C15 1.526(14) . ?
C15 H15A 0.9900 . ?
C15 H15B 0.9900 . ?
C15 C16 1.529(13) . ?
C16 H16 1.0000 . ?
C16 C20 1.549(12) . ?
C17 H17 1.0000 . ?
C17 C18 1.512(13) . ?
C17 C19 1.520(12) . ?
C18 H18A 0.9800 . ?
C18 H18B 0.9800 . ?
C18 H18C 0.9800 . ?
C19 H19A 0.9800 . ?
C19 H19B 0.9800 . ?
C19 H19C 0.9800 . ?
C20 H20 1.0000 . ?
C20 C21 1.533(12) . ?
C20 C22 1.536(13) . ?
C21 H21A 0.9800 . ?
C21 H21B 0.9800 . ?
C21 H21C 0.9800 . ?
C22 H22A 0.9800 . ?
C22 H22B 0.9800 . ?
C22 H22C 0.9800 . ?
C23 H23 1.0000 . ?
C23 C24 1.532(12) . ?
C23 C27 1.584(12) . ?
C24 H24A 0.9900 . ?
C24 H24B 0.9900 . ?
C24 C25 1.506(13) . ?
C25 H25A 0.9900 . ?
C25 H25B 0.9900 . ?
C25 C26 1.532(12) . ?
C26 H26 1.0000 . ?
C26 C30 1.528(13) . ?
C27 H27 1.0000 . ?
C27 C28 1.532(13) . ?
C27 C29 1.534(14) . ?
C28 H28A 0.9800 . ?
C28 H28B 0.9800 . ?
C28 H28C 0.9800 . ?
C29 H29A 0.9800 . ?
C29 H29B 0.9800 . ?
C29 H29C 0.9800 . ?
C30 H30 1.0000 . ?
C30 C31 1.515(13) . ?
C30 C32 1.524(14) . ?
C31 H31A 0.9800 . ?
C31 H31B 0.9800 . ?
C31 H31C 0.9800 . ?
C32 H32A 0.9800 . ?
C32 H32B 0.9800 . ?
C32 H32C 0.9800 . ?
Co1' P1' 2.201(3) . ?
Co1' P2' 2.182(3) . ?
Co1' C1' 2.079(9) . ?
Co1' C2' 2.062(9) . ?
Co1' C3' 2.052(10) . ?
Co1' C4' 2.017(10) . ?
P1' C7' 1.807(9) . ?
P1' C13' 1.882(8) . ?
P1' C16' 1.885(10) . ?
P2' C8' 1.829(9) . ?
P2' C23' 1.883(9) . ?
P2' C26' 1.903(9) . ?
C1' H1'A 0.9900 . ?
C1' H1'B 0.9900 . ?
C1' C2' 1.391(15) . ?
C2' C3' 1.449(16) . ?
C2' C5' 1.497(14) . ?
C3' C4' 1.424(15) . ?
C3' C6' 1.496(14) . ?
C4' H4'A 0.9900 . ?
C4' H4'B 0.9900 . ?
C5' H5'A 0.9800 . ?
C5' H5'B 0.9800 . ?
C5' H5'C 0.9800 . ?
C6' H6'A 0.9800 . ?
C6' H6'B 0.9800 . ?
C6' H6'C 0.9800 . ?
C7' C8' 1.414(13) . ?
C7' C12' 1.405(13) . ?
C8' C9' 1.380(13) . ?
C9' H9' 0.9500 . ?
C9' C10' 1.400(13) . ?
C10' H10' 0.9500 . ?
C10' C11' 1.399(14) . ?
C11' H11' 0.9500 . ?
C11' C12' 1.389(13) . ?
C12' H12' 0.9500 . ?
C13' H13' 1.0000 . ?
C13' C14' 1.553(13) . ?
C13' C17' 1.524(14) . ?
C14' H14C 0.9900 . ?
C14' H14D 0.9900 . ?
C14' C15' 1.471(16) . ?
C15' H15C 0.9900 . ?
C15' H15D 0.9900 . ?
C15' C16' 1.547(14) . ?
C16' H16' 1.0000 . ?
C16' C20' 1.533(14) . ?
C17' H17' 1.0000 . ?
C17' C18' 1.472(16) . ?
C17' C19' 1.573(13) . ?
C18' H18D 0.9800 . ?
C18' H18E 0.9800 . ?
C18' H18F 0.9800 . ?
C19' H19D 0.9800 . ?
C19' H19E 0.9800 . ?
C19' H19F 0.9800 . ?
C20' H20' 1.0000 . ?
C20' C21' 1.543(15) . ?
C20' C22' 1.514(15) . ?
C21' H21D 0.9800 . ?
C21' H21E 0.9800 . ?
C21' H21F 0.9800 . ?
C22' H22D 0.9800 . ?
C22' H22E 0.9800 . ?
C22' H22F 0.9800 . ?
C23' H23' 1.0000 . ?
C23' C24' 1.547(13) . ?
C23' C27' 1.562(15) . ?
C24' H24C 0.9900 . ?
C24' H24D 0.9900 . ?
C24' C25' 1.511(15) . ?
C25' H25C 0.9900 . ?
C25' H25D 0.9900 . ?
C25' C26' 1.559(15) . ?
C26' H26' 1.0000 . ?
C26' C30' 1.487(14) . ?
C27' H27' 1.0000 . ?
C27' C28' 1.549(19) . ?
C27' C29' 1.509(18) . ?
C28' H28D 0.9800 . ?
C28' H28E 0.9800 . ?
C28' H28F 0.9800 . ?
C29' H29D 0.9800 . ?
C29' H29E 0.9800 . ?
C29' H29F 0.9800 . ?
C30' H30' 1.0000 . ?
C30' C31' 1.520(15) . ?
C30' C32' 1.559(15) . ?
C31' H31D 0.9800 . ?
C31' H31E 0.9800 . ?
C31' H31F 0.9800 . ?
C32' H32D 0.9800 . ?
C32' H32E 0.9800 . ?
C32' H32F 0.9800 . ?
F1 C39 1.329(12) . ?
F2 C39 1.262(12) . ?
F3 C39 1.343(12) . ?
F4 C40 1.273(14) . ?
F5 C40 1.356(18) . ?
F6 C40 1.328(15) . ?
F7 C47 1.336(12) . ?
F8 C47 1.326(12) . ?
F9 C47 1.337(11) . ?
F16 C56 1.334(12) . ?
F17 C56 1.313(13) . ?
F18 C56 1.314(13) . ?
F10 C48 1.35(3) . ?
F11 C48 1.377(18) . ?
F12 C48 1.235(19) . ?
F13 C55 1.22(2) . ?
F14 C55 1.49(2) . ?
F15 C55 1.42(3) . ?
F19 C63 1.366(17) . ?
F20 C63 1.329(15) . ?
F21 C63 1.355(16) . ?
F22 C64 1.266(19) . ?
F23 C64 1.42(2) . ?
F24 C64 1.26(2) . ?
F10B C48 1.28(3) . ?
F11B C48 1.28(2) . ?
F12B C48 1.51(2) . ?
F13B C55 1.402(15) . ?
F14B C55 1.276(15) . ?
F15B C55 1.295(19) . ?
F19B C63 1.18(4) . ?
F20B C63 1.45(4) . ?
F21B C63 1.15(5) . ?
F22B C64 1.40(5) . ?
F23B C64 1.28(6) . ?
F24B C64 1.42(5) . ?
C33 C34 1.390(12) . ?
C33 C38 1.400(13) . ?
C33 B1 1.631(13) . ?
C34 H34 0.9500 . ?
C34 C35 1.395(12) . ?
C35 C36 1.391(13) . ?
C35 C39 1.495(13) . ?
C36 H36 0.9500 . ?
C36 C37 1.372(14) . ?
C37 C38 1.417(13) . ?
C37 C40 1.531(15) . ?
C38 H38 0.9500 . ?
C41 C42 1.409(13) . ?
C41 C46 1.399(13) . ?
C41 B1 1.651(12) . ?
C42 H42 0.9500 . ?
C42 C43 1.398(12) . ?
C43 C44 1.381(14) . ?
C43 C47 1.495(13) . ?
C44 H44 0.9500 . ?
C44 C45 1.401(15) . ?
C45 C46 1.388(13) . ?
C45 C48 1.498(14) . ?
C46 H46 0.9500 . ?
C49 C50 1.408(12) . ?
C49 C54 1.379(13) . ?
C49 B1 1.645(12) . ?
C50 H50 0.9500 . ?
C50 C51 1.397(13) . ?
C51 C52 1.391(13) . ?
C51 C55 1.479(13) . ?
C52 H52 0.9500 . ?
C52 C53 1.393(14) . ?
C53 C54 1.388(13) . ?
C53 C56 1.481(13) . ?
C54 H54 0.9500 . ?
C57 C58 1.380(13) . ?
C57 C62 1.435(13) . ?
C57 B1 1.660(13) . ?
C58 H58 0.9500 . ?
C58 C59 1.421(14) . ?
C59 C60 1.390(16) . ?
C59 C63 1.515(16) . ?
C60 H60 0.9500 . ?
C60 C61 1.377(16) . ?
C61 C62 1.368(13) . ?
C61 C64 1.533(17) . ?
C62 H62 0.9500 . ?
F1' C39' 1.332(12) . ?
F2' C39' 1.333(11) . ?
F3' C39' 1.339(12) . ?
F7' C47' 1.364(12) . ?
F8' C47' 1.345(13) . ?
F9' C47' 1.334(11) . ?
F10' C48' 1.339(11) . ?
F11' C48' 1.318(12) . ?
F12' C48' 1.340(12) . ?
F13' C55' 1.325(11) . ?
F14' C55' 1.338(10) . ?
F15' C55' 1.354(10) . ?
F19' C63' 1.347(12) . ?
F20' C63' 1.308(12) . ?
F21' C63' 1.298(12) . ?
F4' C40' 1.29(2) . ?
F5' C40' 1.31(3) . ?
F6' C40' 1.39(3) . ?
F16' C56' 1.282(12) . ?
F17' C56' 1.363(13) . ?
F18' C56' 1.330(14) . ?
F22' C64' 1.43(2) . ?
F23' C64' 1.33(2) . ?
F24' C64' 1.25(2) . ?
F4C C40' 1.344(15) . ?
F5C C40' 1.328(14) . ?
F6C C40' 1.320(14) . ?
F16C C56' 1.32(3) . ?
F17C C56' 1.26(3) . ?
F18C C56' 1.32(3) . ?
F22C C64' 1.39(3) . ?
F23C C64' 1.29(4) . ?
F24C C64' 1.46(3) . ?
C33' C34' 1.411(12) . ?
C33' C38' 1.421(12) . ?
C33' B1' 1.612(13) . ?
C34' H34' 0.9500 . ?
C34' C35' 1.380(12) . ?
C35' C36' 1.409(12) . ?
C35' C39' 1.473(12) . ?
C36' H36' 0.9500 . ?
C36' C37' 1.378(13) . ?
C37' C38' 1.390(13) . ?
C37' C40' 1.503(13) . ?
C38' H38' 0.9500 . ?
C41' C42' 1.396(12) . ?
C41' C46' 1.419(12) . ?
C41' B1' 1.657(12) . ?
C42' H42' 0.9500 . ?
C42' C43' 1.391(12) . ?
C43' C44' 1.378(12) . ?
C43' C47' 1.489(14) . ?
C44' H44' 0.9500 . ?
C44' C45' 1.386(13) . ?
C45' C46' 1.404(13) . ?
C45' C48' 1.479(13) . ?
C46' H46' 0.9500 . ?
C49' C50' 1.405(12) . ?
C49' C54' 1.394(13) . ?
C49' B1' 1.656(12) . ?
C50' H50' 0.9500 . ?
C50' C51' 1.407(12) . ?
C51' C52' 1.364(13) . ?
C51' C55' 1.501(12) . ?
C52' H52' 0.9500 . ?
C52' C53' 1.379(13) . ?
C53' C54' 1.390(13) . ?
C53' C56' 1.505(12) . ?
C54' H54' 0.9500 . ?
C57' C58' 1.389(12) . ?
C57' C62' 1.395(12) . ?
C57' B1' 1.655(12) . ?
C58' H58' 0.9500 . ?
C58' C59' 1.410(12) . ?
C59' C60' 1.373(14) . ?
C59' C63' 1.513(13) . ?
C60' H60' 0.9500 . ?
C60' C61' 1.402(14) . ?
C61' C62' 1.390(13) . ?
C61' C64' 1.480(16) . ?
C62' H62' 0.9500 . ?

loop_
_geom_torsion_atom_site_label_1
_geom_torsion_atom_site_label_2
_geom_torsion_atom_site_label_3
_geom_torsion_atom_site_label_4
_geom_torsion
_geom_torsion_site_symmetry_1
_geom_torsion_site_symmetry_2
_geom_torsion_site_symmetry_3
_geom_torsion_site_symmetry_4
_geom_torsion_publ_flag
Co1 P1 C7 C8 -7.3(6) . . . . ?
Co1 P1 C7 C12 177.1(6) . . . . ?
Co1 P1 C13 C14 98.8(6) . . . . ?
Co1 P1 C13 C17 -29.7(8) . . . . ?
Co1 P2 C8 C7 -12.7(7) . . . . ?
Co1 P2 C8 C9 172.5(6) . . . . ?
Co1 P2 C23 C24 -143.5(5) . . . . ?
Co1 P2 C23 C27 84.2(7) . . . . ?
Co1 P2 C26 C25 124.6(6) . . . . ?
Co1 P2 C26 C30 -1.8(7) . . . . ?
Co1 C1 C2 C3 -50.7(7) . . . . ?
Co1 C1 C2 C5 117.6(8) . . . . ?
Co1 C2 C3 C4 -53.4(7) . . . . ?
Co1 C2 C3 C6 126.7(10) . . . . ?
P1 C7 C8 P2 13.2(8) . . . . ?
P1 C7 C8 C9 -171.8(6) . . . . ?
P1 C7 C12 C11 174.2(7) . . . . ?
P1 C13 C14 C15 47.6(9) . . . . ?
P1 C13 C17 C18 -51.5(10) . . . . ?
P1 C13 C17 C19 -173.4(7) . . . . ?
P1 C16 C20 C21 175.6(6) . . . . ?
P1 C16 C20 C22 -62.2(9) . . . . ?
P2 C8 C9 C10 171.4(7) . . . . ?
P2 C23 C24 C25 37.9(9) . . . . ?
P2 C23 C27 C28 -127.2(7) . . . . ?
P2 C23 C27 C29 110.1(8) . . . . ?
P2 C26 C30 C31 -52.1(10) . . . . ?
P2 C26 C30 C32 -178.1(7) . . . . ?
C1 C2 C3 Co1 50.9(7) . . . . ?
C1 C2 C3 C4 -2.4(12) . . . . ?
C1 C2 C3 C6 177.7(9) . . . . ?
C2 C3 C4 Co1 54.6(7) . . . . ?
C5 C2 C3 Co1 -117.3(8) . . . . ?
C5 C2 C3 C4 -170.6(8) . . . . ?
C5 C2 C3 C6 9.5(14) . . . . ?
C6 C3 C4 Co1 -125.5(9) . . . . ?
C7 P1 C13 C14 -139.0(6) . . . . ?
C7 P1 C13 C17 92.5(7) . . . . ?
C7 C8 C9 C10 -3.3(13) . . . . ?
C8 P2 C23 C24 92.9(6) . . . . ?
C8 P2 C23 C27 -39.4(7) . . . . ?
C8 P2 C26 C25 -115.7(6) . . . . ?
C8 P2 C26 C30 117.8(7) . . . . ?
C8 C7 C12 C11 -1.2(12) . . . . ?
C8 C9 C10 C11 0.2(14) . . . . ?
C9 C10 C11 C12 2.4(14) . . . . ?
C10 C11 C12 C7 -1.9(13) . . . . ?
C12 C7 C8 P2 -171.1(6) . . . . ?
C12 C7 C8 C9 3.9(12) . . . . ?
C13 P1 C7 C8 -138.4(6) . . . . ?
C13 P1 C7 C12 46.0(8) . . . . ?
C13 C14 C15 C16 -49.3(11) . . . . ?
C14 C13 C17 C18 -173.5(8) . . . . ?
C14 C13 C17 C19 64.5(10) . . . . ?
C14 C15 C16 P1 25.3(9) . . . . ?
C14 C15 C16 C20 155.4(8) . . . . ?
C15 C16 C20 C21 51.8(10) . . . . ?
C15 C16 C20 C22 174.0(8) . . . . ?
C16 P1 C7 C8 122.5(6) . . . . ?
C16 P1 C7 C12 -53.2(8) . . . . ?
C16 P1 C13 C14 -28.1(7) . . . . ?
C16 P1 C13 C17 -156.6(7) . . . . ?
C17 C13 C14 C15 178.1(8) . . . . ?
C23 P2 C8 C7 121.5(6) . . . . ?
C23 P2 C8 C9 -53.3(8) . . . . ?
C23 P2 C26 C25 -7.7(7) . . . . ?
C23 P2 C26 C30 -134.2(7) . . . . ?
C23 C24 C25 C26 -46.3(10) . . . . ?
C24 C23 C27 C28 106.6(9) . . . . ?
C24 C23 C27 C29 -16.1(11) . . . . ?
C24 C25 C26 P2 31.4(9) . . . . ?
C24 C25 C26 C30 158.7(8) . . . . ?
C25 C26 C30 C31 -173.9(8) . . . . ?
C25 C26 C30 C32 60.1(11) . . . . ?
C26 P2 C8 C7 -138.4(6) . . . . ?
C26 P2 C8 C9 46.8(8) . . . . ?
C26 P2 C23 C24 -16.8(7) . . . . ?
C26 P2 C23 C27 -149.1(7) . . . . ?
C27 C23 C24 C25 169.5(8) . . . . ?
Co1' P1' C7' C8' -8.0(7) . . . . ?
Co1' P1' C7' C12' 172.9(7) . . . . ?
Co1' P1' C13' C14' 96.4(6) . . . . ?
Co1' P1' C13' C17' -33.8(8) . . . . ?
Co1' P1' C16' C15' -122.7(6) . . . . ?
Co1' P1' C16' C20' 110.3(7) . . . . ?
Co1' P2' C8' C7' -11.4(7) . . . . ?
Co1' P2' C8' C9' 173.5(7) . . . . ?
Co1' P2' C23' C24' -146.2(5) . . . . ?
Co1' P2' C23' C27' 83.7(8) . . . . ?
Co1' C1' C2' C3' -52.1(8) . . . . ?
Co1' C1' C2' C5' 117.8(9) . . . . ?
Co1' C2' C3' C4' -52.2(8) . . . . ?
Co1' C2' C3' C6' 126.5(9) . . . . ?
P1' C7' C8' P2' 12.7(9) . . . . ?
P1' C7' C8' C9' -172.0(7) . . . . ?
P1' C7' C12' C11' 174.3(7) . . . . ?
P1' C13' C14' C15' 47.1(9) . . . . ?
P1' C13' C17' C18' -54.0(11) . . . . ?
P1' C13' C17' C19' -177.4(7) . . . . ?
P1' C16' C20' C21' 171.3(8) . . . . ?
P1' C16' C20' C22' -64.3(10) . . . . ?
P2' C8' C9' C10' 170.2(7) . . . . ?
P2' C23' C24' C25' 41.3(9) . . . . ?
P2' C23' C27' C28' -133.7(9) . . . . ?
P2' C23' C27' C29' 104.3(10) . . . . ?
P2' C26' C30' C31' -56.6(10) . . . . ?
P2' C26' C30' C32' -178.7(8) . . . . ?
C1' C2' C3' Co1' 53.0(8) . . . . ?
C1' C2' C3' C4' 0.9(13) . . . . ?
C1' C2' C3' C6' 179.5(9) . . . . ?
C2' C3' C4' Co1' 52.9(8) . . . . ?
C5' C2' C3' Co1' -116.9(9) . . . . ?
C5' C2' C3' C4' -169.1(9) . . . . ?
C5' C2' C3' C6' 9.6(14) . . . . ?
C6' C3' C4' Co1' -125.7(9) . . . . ?
C7' P1' C13' C14' -139.7(6) . . . . ?
C7' P1' C13' C17' 90.1(7) . . . . ?
C7' P1' C16' C15' 115.2(6) . . . . ?
C7' P1' C16' C20' -11.8(9) . . . . ?
C7' C8' C9' C10' -4.7(14) . . . . ?
C8' P2' C23' C24' 88.2(7) . . . . ?
C8' P2' C23' C27' -41.8(9) . . . . ?
C8' C7' C12' C11' -4.7(13) . . . . ?
C8' C9' C10' C11' -0.5(14) . . . . ?
C9' C10' C11' C12' 3.0(14) . . . . ?
C10' C11' C12' C7' -0.3(13) . . . . ?
C12' C7' C8' P2' -168.1(7) . . . . ?
C12' C7' C8' C9' 7.2(13) . . . . ?
C13' P1' C7' C8' -140.0(7) . . . . ?
C13' P1' C7' C12' 40.9(9) . . . . ?
C13' P1' C16' C15' 6.1(7) . . . . ?
C13' P1' C16' C20' -120.9(8) . . . . ?
C13' C14' C15' C16' -46.7(11) . . . . ?
C14' C13' C17' C18' -175.8(9) . . . . ?
C14' C13' C17' C19' 60.9(11) . . . . ?
C14' C15' C16' P1' 21.7(10) . . . . ?
C14' C15' C16' C20' 152.2(9) . . . . ?
C15' C16' C20' C21' 48.6(12) . . . . ?
C15' C16' C20' C22' 173.0(8) . . . . ?
C16' P1' C7' C8' 120.0(7) . . . . ?
C16' P1' C7' C12' -59.0(8) . . . . ?
C16' P1' C13' C14' -29.6(7) . . . . ?
C16' P1' C13' C17' -159.8(7) . . . . ?
C17' C13' C14' C15' 176.7(8) . . . . ?
C23' P2' C8' C7' 122.9(7) . . . . ?
C23' P2' C8' C9' -52.2(9) . . . . ?
C23' C24' C25' C26' -49.7(12) . . . . ?
C24' C23' C27' C28' 102.4(12) . . . . ?
C24' C23' C27' C29' -19.6(14) . . . . ?
C24' C25' C26' P2' 31.9(10) . . . . ?
C24' C25' C26' C30' 154.9(9) . . . . ?
C25' C26' C30' C31' -173.9(8) . . . . ?
C25' C26' C30' C32' 63.9(12) . . . . ?
C26' P2' C8' C7' -136.6(7) . . . . ?
C26' P2' C8' C9' 48.3(9) . . . . ?
C26' P2' C23' C24' -20.0(7) . . . . ?
C26' P2' C23' C27' -150.1(8) . . . . ?
C27' C23' C24' C25' 171.7(9) . . . . ?
C33 C34 C35 C36 2.9(13) . . . . ?
C33 C34 C35 C39 179.6(8) . . . . ?
C34 C33 C38 C37 2.3(13) . . . . ?
C34 C33 B1 C41 -150.2(8) . . . . ?
C34 C33 B1 C49 -33.0(11) . . . . ?
C34 C33 B1 C57 91.4(9) . . . . ?
C34 C35 C36 C37 0.2(14) . . . . ?
C34 C35 C39 F1 31.7(12) . . . . ?
C34 C35 C39 F2 -93.5(12) . . . . ?
C34 C35 C39 F3 147.0(9) . . . . ?
C35 C36 C37 C38 -1.7(15) . . . . ?
C35 C36 C37 C40 175.2(11) . . . . ?
C36 C35 C39 F1 -151.5(9) . . . . ?
C36 C35 C39 F2 83.3(12) . . . . ?
C36 C35 C39 F3 -36.2(12) . . . . ?
C36 C37 C38 C33 0.5(15) . . . . ?
C36 C37 C40 F4 -9.3(19) . . . . ?
C36 C37 C40 F5 -125.9(11) . . . . ?
C36 C37 C40 F6 119.6(12) . . . . ?
C38 C33 C34 C35 -3.9(12) . . . . ?
C38 C33 B1 C41 39.8(11) . . . . ?
C38 C33 B1 C49 157.0(8) . . . . ?
C38 C33 B1 C57 -78.6(10) . . . . ?
C38 C37 C40 F4 167.7(12) . . . . ?
C38 C37 C40 F5 51.1(15) . . . . ?
C38 C37 C40 F6 -63.4(16) . . . . ?
C39 C35 C36 C37 -176.6(9) . . . . ?
C40 C37 C38 C33 -176.5(10) . . . . ?
C41 C42 C43 C44 0.7(14) . . . . ?
C41 C42 C43 C47 179.0(8) . . . . ?
C42 C41 C46 C45 -1.1(13) . . . . ?
C42 C41 B1 C33 41.2(11) . . . . ?
C42 C41 B1 C49 -80.2(9) . . . . ?
C42 C41 B1 C57 156.7(8) . . . . ?
C42 C43 C44 C45 -1.8(15) . . . . ?
C42 C43 C47 F7 54.6(12) . . . . ?
C42 C43 C47 F8 -64.8(12) . . . . ?
C42 C43 C47 F9 173.0(9) . . . . ?
C43 C44 C45 C46 1.5(16) . . . . ?
C43 C44 C45 C48 177.8(10) . . . . ?
C44 C43 C47 F7 -127.1(9) . . . . ?
C44 C43 C47 F8 113.5(11) . . . . ?
C44 C43 C47 F9 -8.7(14) . . . . ?
C44 C45 C46 C41 0.0(15) . . . . ?
C44 C45 C48 F10 -42.5(19) . . . . ?
C44 C45 C48 F11 69.1(15) . . . . ?
C44 C45 C48 F12 -168.9(18) . . . . ?
C44 C45 C48 F10B -24(2) . . . . ?
C44 C45 C48 F11B 121.6(17) . . . . ?
C44 C45 C48 F12B -133.7(13) . . . . ?
C46 C41 C42 C43 0.8(13) . . . . ?
C46 C41 B1 C33 -145.1(8) . . . . ?
C46 C41 B1 C49 93.5(9) . . . . ?
C46 C41 B1 C57 -29.7(11) . . . . ?
C46 C45 C48 F10 133.8(16) . . . . ?
C46 C45 C48 F11 -114.6(13) . . . . ?
C46 C45 C48 F12 7(2) . . . . ?
C46 C45 C48 F10B 153(2) . . . . ?
C46 C45 C48 F11B -62(2) . . . . ?
C46 C45 C48 F12B 42.6(16) . . . . ?
C47 C43 C44 C45 179.9(9) . . . . ?
C48 C45 C46 C41 -176.2(10) . . . . ?
C49 C50 C51 C52 -0.2(14) . . . . ?
C49 C50 C51 C55 -179.7(9) . . . . ?
C50 C49 C54 C53 1.3(13) . . . . ?
C50 C49 B1 C33 -32.7(11) . . . . ?
C50 C49 B1 C41 87.8(9) . . . . ?
C50 C49 B1 C57 -151.9(8) . . . . ?
C50 C51 C52 C53 1.6(14) . . . . ?
C50 C51 C55 F13 -1(2) . . . . ?
C50 C51 C55 F14 -114.8(14) . . . . ?
C50 C51 C55 F15 141.8(18) . . . . ?
C50 C51 C55 F13B 47.0(13) . . . . ?
C50 C51 C55 F14B -69.4(15) . . . . ?
C50 C51 C55 F15B 161.4(11) . . . . ?
C51 C52 C53 C54 -1.5(14) . . . . ?
C51 C52 C53 C56 179.8(9) . . . . ?
C52 C51 C55 F13 180.0(19) . . . . ?
C52 C51 C55 F14 65.8(15) . . . . ?
C52 C51 C55 F15 -38(2) . . . . ?
C52 C51 C55 F13B -132.4(10) . . . . ?
C52 C51 C55 F14B 111.2(13) . . . . ?
C52 C51 C55 F15B -18.0(16) . . . . ?
C52 C53 C54 C49 0.1(14) . . . . ?
C52 C53 C56 F16 24.2(14) . . . . ?
C52 C53 C56 F17 -96.7(11) . . . . ?
C52 C53 C56 F18 144.1(10) . . . . ?
C54 C49 C50 C51 -1.2(13) . . . . ?
C54 C49 B1 C33 150.8(8) . . . . ?
C54 C49 B1 C41 -88.8(9) . . . . ?
C54 C49 B1 C57 31.6(11) . . . . ?
C54 C53 C56 F16 -154.4(10) . . . . ?
C54 C53 C56 F17 84.7(13) . . . . ?
C54 C53 C56 F18 -34.6(14) . . . . ?
C55 C51 C52 C53 -179.0(9) . . . . ?
C56 C53 C54 C49 178.7(9) . . . . ?
C57 C58 C59 C60 -0.7(14) . . . . ?
C57 C58 C59 C63 178.8(9) . . . . ?
C58 C57 C62 C61 -0.1(13) . . . . ?
C58 C57 B1 C33 -101.2(9) . . . . ?
C58 C57 B1 C41 139.7(8) . . . . ?
C58 C57 B1 C49 21.9(12) . . . . ?
C58 C59 C60 C61 -1.3(15) . . . . ?
C58 C59 C63 F19 -30.3(14) . . . . ?
C58 C59 C63 F20 88.6(16) . . . . ?
C58 C59 C63 F21 -148.2(11) . . . . ?
C58 C59 C63 F19B 27(3) . . . . ?
C58 C59 C63 F20B 131(3) . . . . ?
C58 C59 C63 F21B -117(4) . . . . ?
C59 C60 C61 C62 2.7(16) . . . . ?
C59 C60 C61 C64 -178.2(11) . . . . ?
C60 C59 C63 F19 149.3(11) . . . . ?
C60 C59 C63 F20 -91.8(16) . . . . ?
C60 C59 C63 F21 31.3(16) . . . . ?
C60 C59 C63 F19B -153(3) . . . . ?
C60 C59 C63 F20B -50(3) . . . . ?
C60 C59 C63 F21B 62(4) . . . . ?
C60 C61 C62 C57 -2.0(16) . . . . ?
C60 C61 C64 F22 56(2) . . . . ?
C60 C61 C64 F23 -51.7(17) . . . . ?
C60 C61 C64 F24 -170.4(17) . . . . ?
C60 C61 C64 F22B 125(3) . . . . ?
C60 C61 C64 F23B -18(4) . . . . ?
C60 C61 C64 F24B -133(3) . . . . ?
C62 C57 C58 C59 1.4(13) . . . . ?
C62 C57 B1 C33 77.2(9) . . . . ?
C62 C57 B1 C41 -41.8(11) . . . . ?
C62 C57 B1 C49 -159.7(8) . . . . ?
C62 C61 C64 F22 -124.8(16) . . . . ?
C62 C61 C64 F23 127.4(14) . . . . ?
C62 C61 C64 F24 9(2) . . . . ?
C62 C61 C64 F22B -56(3) . . . . ?
C62 C61 C64 F23B 162(3) . . . . ?
C62 C61 C64 F24B 46(3) . . . . ?
C63 C59 C60 C61 179.1(10) . . . . ?
C64 C61 C62 C57 178.8(11) . . . . ?
B1 C33 C34 C35 -174.7(8) . . . . ?
B1 C33 C38 C37 173.2(8) . . . . ?
B1 C41 C42 C43 174.9(8) . . . . ?
B1 C41 C46 C45 -175.1(9) . . . . ?
B1 C49 C50 C51 -177.9(8) . . . . ?
B1 C49 C54 C53 177.9(8) . . . . ?
B1 C57 C58 C59 179.9(8) . . . . ?
B1 C57 C62 C61 -178.6(9) . . . . ?
C33' C34' C35' C36' 6.8(13) . . . . ?
C33' C34' C35' C39' -177.9(8) . . . . ?
C34' C33' C38' C37' 5.0(12) . . . . ?
C34' C33' B1' C41' -148.6(7) . . . . ?
C34' C33' B1' C49' -32.7(11) . . . . ?
C34' C33' B1' C57' 90.5(9) . . . . ?
C34' C35' C36' C37' -3.0(13) . . . . ?
C34' C35' C39' F1' 21.9(13) . . . . ?
C34' C35' C39' F2' -99.3(11) . . . . ?
C34' C35' C39' F3' 141.3(9) . . . . ?
C35' C36' C37' C38' 0.5(13) . . . . ?
C35' C36' C37' C40' -179.5(8) . . . . ?
C36' C35' C39' F1' -162.7(8) . . . . ?
C36' C35' C39' F2' 76.1(11) . . . . ?
C36' C35' C39' F3' -43.3(12) . . . . ?
C36' C37' C38' C33' -1.7(13) . . . . ?
C36' C37' C40' F4' -62(2) . . . . ?
C36' C37' C40' F5' 177(2) . . . . ?
C36' C37' C40' F6' 55(2) . . . . ?
C36' C37' C40' F4C -104.0(13) . . . . ?
C36' C37' C40' F5C 139.0(12) . . . . ?
C36' C37' C40' F6C 14.7(16) . . . . ?
C38' C33' C34' C35' -7.6(12) . . . . ?
C38' C33' B1' C41' 42.3(10) . . . . ?
C38' C33' B1' C49' 158.3(7) . . . . ?
C38' C33' B1' C57' -78.5(9) . . . . ?
C38' C37' C40' F4' 119(2) . . . . ?
C38' C37' C40' F5' -3(2) . . . . ?
C38' C37' C40' F6' -124.9(18) . . . . ?
C38' C37' C40' F4C 76.0(14) . . . . ?
C38' C37' C40' F5C -40.9(15) . . . . ?
C38' C37' C40' F6C -165.3(12) . . . . ?
C39' C35' C36' C37' -178.5(8) . . . . ?
C40' C37' C38' C33' 178.3(8) . . . . ?
C41' C42' C43' C44' -0.5(13) . . . . ?
C41' C42' C43' C47' 178.6(9) . . . . ?
C42' C41' C46' C45' -3.1(13) . . . . ?
C42' C41' B1' C33' 35.6(10) . . . . ?
C42' C41' B1' C49' -86.3(9) . . . . ?
C42' C41' B1' C57' 154.5(8) . . . . ?
C42' C43' C44' C45' -0.7(14) . . . . ?
C42' C43' C47' F7' 53.3(12) . . . . ?
C42' C43' C47' F8' -63.9(11) . . . . ?
C42' C43' C47' F9' 172.7(9) . . . . ?
C43' C44' C45' C46' 0.0(14) . . . . ?
C43' C44' C45' C48' 179.4(9) . . . . ?
C44' C43' C47' F7' -127.6(9) . . . . ?
C44' C43' C47' F8' 115.2(9) . . . . ?
C44' C43' C47' F9' -8.2(14) . . . . ?
C44' C45' C46' C41' 2.0(14) . . . . ?
C44' C45' C48' F10' -12.2(14) . . . . ?
C44' C45' C48' F11' 111.1(10) . . . . ?
C44' C45' C48' F12' -129.8(9) . . . . ?
C46' C41' C42' C43' 2.4(12) . . . . ?
C46' C41' B1' C33' -148.0(8) . . . . ?
C46' C41' B1' C49' 90.1(9) . . . . ?
C46' C41' B1' C57' -29.1(11) . . . . ?
C46' C45' C48' F10' 167.3(9) . . . . ?
C46' C45' C48' F11' -69.4(12) . . . . ?
C46' C45' C48' F12' 49.6(12) . . . . ?
C47' C43' C44' C45' -179.8(9) . . . . ?
C48' C45' C46' C41' -177.5(8) . . . . ?
C49' C50' C51' C52' 1.3(13) . . . . ?
C49' C50' C51' C55' 178.7(8) . . . . ?
C50' C49' C54' C53' 3.7(12) . . . . ?
C50' C49' B1' C33' -32.1(10) . . . . ?
C50' C49' B1' C41' 87.7(9) . . . . ?
C50' C49' B1' C57' -153.3(7) . . . . ?
C50' C51' C52' C53' 0.0(13) . . . . ?
C50' C51' C55' F13' 43.7(10) . . . . ?
C50' C51' C55' F14' -78.3(10) . . . . ?
C50' C51' C55' F15' 162.7(7) . . . . ?
C51' C52' C53' C54' 0.6(13) . . . . ?
C51' C52' C53' C56' -176.6(8) . . . . ?
C52' C51' C55' F13' -139.0(9) . . . . ?
C52' C51' C55' F14' 99.0(10) . . . . ?
C52' C51' C55' F15' -20.0(12) . . . . ?
C52' C53' C54' C49' -2.6(13) . . . . ?
C52' C53' C56' F16' 63.6(14) . . . . ?
C52' C53' C56' F17' -51.3(13) . . . . ?
C52' C53' C56' F18' -164.8(10) . . . . ?
C52' C53' C56' F16C 10(2) . . . . ?
C52' C53' C56' F17C -106(2) . . . . ?
C52' C53' C56' F18C 133(2) . . . . ?
C54' C49' C50' C51' -3.0(12) . . . . ?
C54' C49' B1' C33' 154.8(8) . . . . ?
C54' C49' B1' C41' -85.4(9) . . . . ?
C54' C49' B1' C57' 33.6(11) . . . . ?
C54' C53' C56' F16' -113.6(12) . . . . ?
C54' C53' C56' F17' 131.5(10) . . . . ?
C54' C53' C56' F18' 18.0(14) . . . . ?
C54' C53' C56' F16C -167(2) . . . . ?
C54' C53' C56' F17C 77(3) . . . . ?
C54' C53' C56' F18C -44(2) . . . . ?
C55' C51' C52' C53' -177.3(8) . . . . ?
C56' C53' C54' C49' 174.5(8) . . . . ?
C57' C58' C59' C60' -2.4(14) . . . . ?
C57' C58' C59' C63' 177.3(8) . . . . ?
C58' C57' C62' C61' -1.8(14) . . . . ?
C58' C57' B1' C33' -96.2(9) . . . . ?
C58' C57' B1' C41' 143.3(8) . . . . ?
C58' C57' B1' C49' 28.6(11) . . . . ?
C58' C59' C60' C61' 1.4(15) . . . . ?
C58' C59' C63' F19' -35.3(12) . . . . ?
C58' C59' C63' F20' 83.4(12) . . . . ?
C58' C59' C63' F21' -153.2(9) . . . . ?
C59' C60' C61' C62' -0.8(16) . . . . ?
C59' C60' C61' C64' -180.0(12) . . . . ?
C60' C59' C63' F19' 144.4(10) . . . . ?
C60' C59' C63' F20' -96.9(11) . . . . ?
C60' C59' C63' F21' 26.4(13) . . . . ?
C60' C61' C62' C57' 1.1(16) . . . . ?
C60' C61' C64' F22' 66.1(18) . . . . ?
C60' C61' C64' F23' -44(2) . . . . ?
C60' C61' C64' F24' -171(2) . . . . ?
C60' C61' C64' F22C 134.3(19) . . . . ?
C60' C61' C64' F23C -6(4) . . . . ?
C60' C61' C64' F24C -123.9(18) . . . . ?
C62' C57' C58' C59' 2.4(12) . . . . ?
C62' C57' B1' C33' 78.4(10) . . . . ?
C62' C57' B1' C41' -42.1(11) . . . . ?
C62' C57' B1' C49' -156.9(8) . . . . ?
C62' C61' C64' F22' -113.1(15) . . . . ?
C62' C61' C64' F23' 136.9(15) . . . . ?
C62' C61' C64' F24' 9(3) . . . . ?
C62' C61' C64' F22C -45(2) . . . . ?
C62' C61' C64' F23C 175(3) . . . . ?
C62' C61' C64' F24C 57(2) . . . . ?
C63' C59' C60' C61' -178.2(9) . . . . ?
C64' C61' C62' C57' -179.8(12) . . . . ?
B1' C33' C34' C35' -177.0(8) . . . . ?
B1' C33' C38' C37' 174.9(8) . . . . ?
B1' C41' C42' C43' 179.0(8) . . . . ?
B1' C41' C46' C45' -179.7(8) . . . . ?
B1' C49' C50' C51' -176.7(7) . . . . ?
B1' C49' C54' C53' 177.2(8) . . . . ?
B1' C57' C58' C59' 177.3(8) . . . . ?
B1' C57' C62' C61' -176.8(9) . . . . ?

loop_
_twin_individual_id
_twin_individual_mass_fraction_refined
1 0.5647(12)
2 0.4353(12)
